data_7009949
loop_
_publ_author_name
'Tran, Nguyet T.'
'Kawano, Masaki'
'Powell, Douglas R.'
'Dahl, Lawrence F.'

_publ_section_title
;
 High-nuclearity [Pd13Ni13(CO)34]4&#x2212; containing a 26-atom
 Pd13Ni13 core with an unprecedented five-layer close-packed triangular
 stacking geometry: possible substitutional Pd/Ni crystal disorder at
 specific intralayer nickel sites&#x200A;&#x2020;
;
_journal_issue 22
_journal_name_full 'Journal of the Chemical Society, Dalton Transactions'
_journal_page_first 4138
_journal_paper_doi 10.1039/b004595k
_journal_year 2000
_chemical_formula_moiety '4[(C6 H5)4 P]+ [Pd13 Ni13 (C O)34]4- 0.5(C2 H3 N)'
_chemical_formula_sum 'C131 H81.5 N0.5 Ni13 O34 P4 Pd13'
_chemical_formula_weight 4476.78
_chemical_name_systematic
; 
 ? 
;
_space_group_IT_number 2
_symmetry_cell_setting triclinic
_symmetry_space_group_name_Hall '-P 1'
_symmetry_space_group_name_H-M 'P -1'
_atom_sites_solution_hydrogens geom
_atom_sites_solution_primary direct
_atom_sites_solution_secondary difmap
_audit_creation_method SHELXL-97
_cell_angle_alpha 82.320(2)
_cell_angle_beta 87.301(2)
_cell_angle_gamma 70.260(2)
_cell_formula_units_Z 2
_cell_length_a 17.206(2)
_cell_length_b 18.040(2)
_cell_length_c 22.930(3)
_cell_measurement_reflns_used 6496
_cell_measurement_temperature 133(2)
_cell_measurement_theta_max 28.27
_cell_measurement_theta_min 2.62
_cell_volume 6639.0(14)
_computing_structure_refinement 'SHELXL-97 (Sheldrick, 1997)'
_computing_structure_solution 'SHELXS-97 (Sheldrick, 1990)'
_diffrn_ambient_temperature 133(2)
_diffrn_measured_fraction_theta_full 0.986
_diffrn_measured_fraction_theta_max 0.986
_diffrn_measurement_device 'Bruker SMART'
_diffrn_measurement_method '\w scan frames'
_diffrn_radiation_monochromator graphite
_diffrn_radiation_source 'sealed tube'
_diffrn_radiation_type MoK\a
_diffrn_radiation_wavelength 0.71073
_diffrn_reflns_av_R_equivalents 0.0688
_diffrn_reflns_av_sigmaI/netI 0.0635
_diffrn_reflns_limit_h_max 20
_diffrn_reflns_limit_h_min -20
_diffrn_reflns_limit_k_max 12
_diffrn_reflns_limit_k_min -21
_diffrn_reflns_limit_l_max 27
_diffrn_reflns_limit_l_min -27
_diffrn_reflns_number 35779
_diffrn_reflns_theta_full 25.00
_diffrn_reflns_theta_max 25.00
_diffrn_reflns_theta_min 1.76
_diffrn_standards_decay_% 0.01
_diffrn_standards_number 921
_exptl_absorpt_coefficient_mu 3.627
_exptl_absorpt_correction_T_max 0.549
_exptl_absorpt_correction_T_min 0.268
_exptl_absorpt_correction_type empirical
_exptl_crystal_colour black
_exptl_crystal_density_diffrn 2.239
_exptl_crystal_density_method 'not measured'
_exptl_crystal_description plate
_exptl_crystal_F_000 4330
_exptl_crystal_size_max 0.28
_exptl_crystal_size_mid 0.13
_exptl_crystal_size_min 0.05
_refine_diff_density_max 4.323
_refine_diff_density_min -3.111
_refine_diff_density_rms 0.433
_refine_ls_extinction_method none
_refine_ls_goodness_of_fit_ref 1.108
_refine_ls_hydrogen_treatment mixed
_refine_ls_matrix_type fullcycle
_refine_ls_number_parameters 1774
_refine_ls_number_reflns 23076
_refine_ls_number_restraints 43
_refine_ls_restrained_S_all 1.110
_refine_ls_R_factor_all 0.0915
_refine_ls_R_factor_gt 0.0663
_refine_ls_shift/su_max 0.002
_refine_ls_shift/su_mean 0.000
_refine_ls_structure_factor_coef Fsqd
_refine_ls_weighting_details 'calc w=1/[\s^2^(Fo^2^)+(0.2000P)^2^+0.0000P] where P=(Fo^2^+2Fc^2^)/3'
_refine_ls_weighting_scheme calc
_refine_ls_wR_factor_gt 0.2031
_refine_ls_wR_factor_ref 0.2738
_reflns_number_gt 17669
_reflns_number_total 23076
_reflns_threshold_expression >2sigma(I)
_cod_data_source_file b004595k.txt
_cod_data_source_block n99086
_cod_original_sg_symbol_H-M P-1
_cod_original_formula_sum 'C131 H81.50 N0.50 Ni13 O34 P4 Pd13'
_cod_database_code 7009949

loop_
_symmetry_equiv_pos_as_xyz
'x, y, z'
'-x, -y, -z'

loop_
_atom_site_label
_atom_site_type_symbol
_atom_site_fract_x
_atom_site_fract_y
_atom_site_fract_z
_atom_site_U_iso_or_equiv
_atom_site_adp_type
_atom_site_occupancy
_atom_site_symmetry_multiplicity
_atom_site_calc_flag
_atom_site_refinement_flags
_atom_site_disorder_assembly
_atom_site_disorder_group
Pd1 Pd 0.66988(5) 0.14187(5) 0.19741(3) 0.0300(2) Uani 1 1 d . . .
Pd2 Pd 0.80856(4) 0.14793(4) 0.25738(3) 0.02318(19) Uani 1 1 d . . .
Pd3 Pd 0.96682(5) 0.13662(5) 0.29424(3) 0.0286(2) Uani 1 1 d . . .
Pd4 Pd 0.87471(4) 0.27438(5) 0.22017(3) 0.02365(19) Uani 1 1 d . . .
Pd5 Pd 0.79849(5) 0.38924(5) 0.12413(3) 0.0296(2) Uani 1 1 d . . .
Pd6 Pd 0.72409(4) 0.27542(4) 0.17236(3) 0.02296(19) Uani 1 1 d . . .
Pd7 Pd 0.67117(4) 0.17740(4) 0.32546(3) 0.02486(19) Uani 1 1 d . . .
Pd8 Pd 0.81902(4) 0.17626(4) 0.37130(3) 0.02341(19) Uani 1 1 d . . .
Pd9 Pd 0.87750(5) 0.30010(5) 0.33478(3) 0.0266(2) Uani 1 1 d . . .
Pd10 Pd 0.79386(5) 0.42308(5) 0.25138(3) 0.02510(19) Uani 1 1 d . . .
Pd11 Pd 0.64834(5) 0.42322(4) 0.20543(3) 0.02408(19) Uani 1 1 d . . .
Pd12 Pd 0.58615(4) 0.30120(4) 0.24160(3) 0.02440(19) Uani 1 1 d . . .
Pd13 Pd 0.73392(4) 0.29887(4) 0.28765(3) 0.02013(19) Uani 1 1 d . . .
Ni1 Ni 0.94148(9) 0.09482(9) 0.07564(6) 0.0361(3) Uani 1 1 d . . .
Ni2 Ni 0.80687(8) 0.13254(7) 0.14450(5) 0.0256(3) Uani 1 1 d . . .
Ni3 Ni 0.93634(8) 0.12992(7) 0.18655(5) 0.0254(3) Uani 1 1 d . . .
Ni4 Ni 0.86328(7) 0.23942(7) 0.11285(5) 0.0249(3) Uani 1 1 d . . .
Ni5 Ni 0.54302(8) 0.17140(8) 0.26542(6) 0.0293(3) Uani 1 1 d . . .
Ni6 Ni 0.96948(7) 0.16905(8) 0.40152(5) 0.0267(3) Uani 1 1 d . . .
Ni7 Ni 0.72249(8) 0.52677(8) 0.15858(6) 0.0300(3) Uani 1 1 d . . .
Ni8 Ni 0.53726(8) 0.29341(8) 0.35830(6) 0.0281(3) Uani 1 1 d . . .
Ni9 Ni 0.67252(7) 0.28607(7) 0.39748(5) 0.0200(3) Uani 1 1 d . . .
Ni10 Ni 0.79889(8) 0.29498(8) 0.43956(5) 0.0265(3) Uani 1 1 d . . .
Ni11 Ni 0.72744(7) 0.40538(7) 0.36223(5) 0.0213(3) Uani 1 1 d . . .
Ni12 Ni 0.64282(8) 0.51453(8) 0.29044(6) 0.0290(3) Uani 1 1 d . . .
Ni13 Ni 0.58939(7) 0.40287(7) 0.31836(5) 0.0218(3) Uani 1 1 d . . .
C1 C 0.8846(6) 0.0519(6) 0.1957(5) 0.034(2) Uani 1 1 d . . .
C2 C 0.9706(6) 0.2148(6) 0.1491(4) 0.029(2) Uani 1 1 d . . .
C3 C 0.7654(6) 0.2207(6) 0.0836(5) 0.034(2) Uani 1 1 d . . .
C4 C 0.7940(6) 0.0822(6) 0.3332(4) 0.024(2) Uani 1 1 d . . .
C5 C 0.9236(6) 0.3454(6) 0.2550(4) 0.032(2) Uani 1 1 d . . .
C6 C 0.6110(6) 0.3507(6) 0.1516(4) 0.030(2) Uani 1 1 d . . .
C7 C 0.6185(7) 0.4071(6) 0.3984(4) 0.032(2) Uani 1 1 d . . .
C8 C 0.7332(7) 0.0803(6) 0.1319(5) 0.035(2) Uani 1 1 d . . .
C9 C 1.0299(6) 0.0705(6) 0.2316(4) 0.030(2) Uani 1 1 d . . .
C10 C 0.8695(6) 0.3267(6) 0.0619(4) 0.029(2) Uani 1 1 d . . .
C11 C 0.5802(6) 0.0974(6) 0.2050(5) 0.035(2) Uani 1 1 d . . .
C12 C 1.0608(6) 0.1172(6) 0.3455(4) 0.032(2) Uani 1 1 d . . .
C13 C 0.7713(7) 0.4963(6) 0.0804(5) 0.033(2) Uani 1 1 d . . .
C14 C 0.6133(6) 0.0979(6) 0.3270(5) 0.035(2) Uani 1 1 d . . .
C15 C 0.9027(6) 0.1018(7) 0.4298(5) 0.039(3) Uani 1 1 d . . .
C16 C 0.9757(6) 0.2754(6) 0.3835(4) 0.029(2) Uani 1 1 d . . .
C17 C 0.8150(7) 0.5168(7) 0.2087(4) 0.037(3) Uani 1 1 d . . .
C18 C 0.6146(7) 0.5181(6) 0.1454(5) 0.039(3) Uani 1 1 d . . .
C19 C 0.4879(6) 0.2771(6) 0.2223(5) 0.035(3) Uani 1 1 d . . .
C20 C 0.6064(7) 0.2196(7) 0.4184(5) 0.040(3) Uani 1 1 d . . .
C21 C 0.7215(8) 0.2452(9) 0.4710(5) 0.051(3) Uani 1 1 d . . .
C22 C 0.7979(7) 0.3986(6) 0.4255(5) 0.036(3) Uani 1 1 d . . .
C23 C 0.7379(8) 0.5060(7) 0.3339(4) 0.038(3) Uani 1 1 d . . .
C24 C 0.5403(6) 0.5041(6) 0.2710(4) 0.031(2) Uani 1 1 d . . .
C25 C 0.4808(7) 0.3951(7) 0.3199(5) 0.041(3) Uani 1 1 d . . .
C26 C 0.9096(8) 0.0103(8) 0.0707(6) 0.049(3) Uani 1 1 d . . .
C27 C 1.0493(7) 0.0625(7) 0.0922(5) 0.038(3) Uani 1 1 d . . .
C28 C 0.9169(7) 0.1576(8) 0.0086(5) 0.044(3) Uani 1 1 d . . .
C29 C 0.4521(7) 0.1515(6) 0.2908(5) 0.038(3) Uani 1 1 d . . .
C30 C 1.0311(6) 0.1465(6) 0.4663(4) 0.029(2) Uani 1 1 d . . .
C31 C 0.6895(8) 0.6346(7) 0.1460(5) 0.045(3) Uani 1 1 d . . .
C32 C 0.4459(6) 0.2728(6) 0.3796(5) 0.035(3) Uani 1 1 d . . .
C33 C 0.8625(6) 0.2706(6) 0.5030(5) 0.031(2) Uani 1 1 d . . .
C34 C 0.6071(7) 0.6193(7) 0.2748(5) 0.043(3) Uani 1 1 d . . .
O1 O 0.8989(5) -0.0183(4) 0.2143(3) 0.0357(17) Uani 1 1 d . . .
O2 O 1.0314(5) 0.2316(4) 0.1405(3) 0.0370(17) Uani 1 1 d . . .
O3 O 0.7230(4) 0.2410(4) 0.0430(3) 0.0328(17) Uani 1 1 d . . .
O4 O 0.8132(4) 0.0154(4) 0.3490(3) 0.0337(17) Uani 1 1 d . . .
O5 O 0.9848(5) 0.3618(5) 0.2453(3) 0.0415(19) Uani 1 1 d . . .
O6 O 0.5704(4) 0.3680(4) 0.1099(3) 0.0370(18) Uani 1 1 d . . .
O7 O 0.5820(4) 0.4390(4) 0.4386(3) 0.0340(17) Uani 1 1 d . . .
O8 O 0.7182(6) 0.0373(6) 0.1048(4) 0.065(3) Uani 1 1 d . . .
O9 O 1.0934(5) 0.0194(5) 0.2316(3) 0.043(2) Uani 1 1 d . . .
O10 O 0.8980(5) 0.3462(5) 0.0179(3) 0.045(2) Uani 1 1 d . . .
O11 O 0.5591(6) 0.0502(5) 0.1870(4) 0.058(2) Uani 1 1 d . . .
O12 O 1.1314(4) 0.0976(6) 0.3451(3) 0.049(2) Uani 1 1 d . . .
O13 O 0.7774(6) 0.5285(6) 0.0346(4) 0.058(2) Uani 1 1 d . . .
O14 O 0.6215(5) 0.0366(5) 0.3532(4) 0.047(2) Uani 1 1 d . . .
O15 O 0.9033(5) 0.0493(4) 0.4624(3) 0.040(2) Uani 1 1 d . . .
O16 O 1.0149(5) 0.3122(5) 0.3952(4) 0.048(2) Uani 1 1 d . . .
O17 O 0.8614(6) 0.5487(6) 0.2152(4) 0.058(3) Uani 1 1 d . . .
O18 O 0.5556(5) 0.5495(6) 0.1172(4) 0.062(3) Uani 1 1 d . . .
O19 O 0.4286(5) 0.3129(5) 0.1960(5) 0.058(3) Uani 1 1 d . . .
O20 O 0.6014(5) 0.1666(4) 0.4550(3) 0.0413(19) Uani 1 1 d . . .
O21 O 0.7114(7) 0.2144(7) 0.5166(5) 0.081(3) Uani 1 1 d U . .
O22 O 0.8239(6) 0.4420(5) 0.4477(4) 0.064(3) Uani 1 1 d . . .
O23 O 0.7759(6) 0.5458(6) 0.3428(4) 0.062(3) Uani 1 1 d . . .
O24 O 0.4775(4) 0.5453(4) 0.2493(3) 0.0374(18) Uani 1 1 d . . .
O25 O 0.4131(5) 0.4352(5) 0.3073(5) 0.064(3) Uani 1 1 d . . .
O26 O 0.8974(8) -0.0441(7) 0.0664(6) 0.098(4) Uani 1 1 d . . .
O27 O 1.1194(5) 0.0401(5) 0.0981(4) 0.056(2) Uani 1 1 d . . .
O28 O 0.9027(6) 0.1977(6) -0.0355(4) 0.067(3) Uani 1 1 d . . .
O29 O 0.3938(5) 0.1374(6) 0.3071(4) 0.066(3) Uani 1 1 d . . .
O30 O 1.0684(5) 0.1325(5) 0.5078(3) 0.0423(19) Uani 1 1 d . . .
O31 O 0.6645(8) 0.6996(5) 0.1402(4) 0.077(3) Uani 1 1 d . . .
O32 O 0.3835(5) 0.2685(6) 0.3922(4) 0.059(3) Uani 1 1 d . . .
O33 O 0.8999(5) 0.2570(5) 0.5451(3) 0.048(2) Uani 1 1 d . . .
O34 O 0.5801(6) 0.6852(5) 0.2671(5) 0.064(3) Uani 1 1 d . . .
P1 P 0.75976(16) 0.75918(15) 0.42371(11) 0.0267(5) Uani 1 1 d . . .
C111 C 0.8627(6) 0.6888(6) 0.4263(5) 0.030(2) Uani 1 1 d . . .
C112 C 0.8857(7) 0.6384(7) 0.3822(5) 0.043(3) Uani 1 1 d . . .
H112 H 0.8498 0.6454 0.3501 0.051 Uiso 1 1 calc R . .
C113 C 0.9606(7) 0.5791(8) 0.3862(6) 0.054(3) Uani 1 1 d . . .
H113 H 0.9763 0.5447 0.3566 0.064 Uiso 1 1 calc R . .
C114 C 1.0136(8) 0.5678(8) 0.4316(6) 0.056(3) Uani 1 1 d . . .
H114 H 1.0659 0.5268 0.4329 0.067 Uiso 1 1 calc R . .
C115 C 0.9910(7) 0.6160(7) 0.4756(6) 0.048(3) Uani 1 1 d . . .
H115 H 1.0276 0.6082 0.5074 0.057 Uiso 1 1 calc R . .
C116 C 0.9143(6) 0.6766(6) 0.4737(5) 0.037(2) Uani 1 1 d . . .
H116 H 0.8978 0.7090 0.5045 0.044 Uiso 1 1 calc R . .
C121 C 0.7494(6) 0.8320(5) 0.4730(4) 0.025(2) Uani 1 1 d . . .
C122 C 0.7376(6) 0.9120(6) 0.4531(5) 0.030(2) Uani 1 1 d . . .
H122 H 0.7349 0.9304 0.4122 0.036 Uiso 1 1 calc R . .
C123 C 0.7301(6) 0.9629(6) 0.4938(5) 0.037(3) Uani 1 1 d . . .
H123 H 0.7218 1.0172 0.4807 0.044 Uiso 1 1 calc R . .
C124 C 0.7344(7) 0.9378(7) 0.5523(6) 0.045(3) Uani 1 1 d . . .
H124 H 0.7309 0.9742 0.5795 0.054 Uiso 1 1 calc R . .
C125 C 0.7437(7) 0.8588(6) 0.5731(5) 0.036(2) Uani 1 1 d . . .
H125 H 0.7453 0.8413 0.6141 0.043 Uiso 1 1 calc R . .
C126 C 0.7505(7) 0.8079(7) 0.5336(5) 0.038(3) Uani 1 1 d . . .
H126 H 0.7563 0.7543 0.5473 0.045 Uiso 1 1 calc R . .
C131 C 0.6875(6) 0.7093(6) 0.4464(4) 0.029(2) Uani 1 1 d . . .
C132 C 0.7128(7) 0.6255(6) 0.4588(5) 0.036(2) Uani 1 1 d . . .
H132 H 0.7692 0.5938 0.4559 0.043 Uiso 1 1 calc R . .
C133 C 0.6547(7) 0.5918(7) 0.4749(6) 0.045(3) Uani 1 1 d . . .
H133 H 0.6713 0.5356 0.4830 0.055 Uiso 1 1 calc R . .
C134 C 0.5744(7) 0.6342(7) 0.4799(5) 0.039(3) Uani 1 1 d . . .
H134 H 0.5364 0.6071 0.4913 0.047 Uiso 1 1 calc R . .
C135 C 0.5466(8) 0.7125(8) 0.4696(6) 0.049(3) Uani 1 1 d . . .
H135 H 0.4896 0.7415 0.4738 0.059 Uiso 1 1 calc R . .
C136 C 0.6047(7) 0.7526(7) 0.4517(5) 0.043(3) Uani 1 1 d . . .
H136 H 0.5863 0.8089 0.4436 0.051 Uiso 1 1 calc R . .
C141 C 0.7399(6) 0.8062(6) 0.3484(4) 0.028(2) Uani 1 1 d . . .
C142 C 0.6798(8) 0.7952(8) 0.3172(5) 0.046(3) Uani 1 1 d . . .
H142 H 0.6507 0.7613 0.3342 0.055 Uiso 1 1 calc R . .
C143 C 0.6618(9) 0.8340(9) 0.2605(6) 0.062(4) Uani 1 1 d . . .
H143 H 0.6196 0.8271 0.2388 0.075 Uiso 1 1 calc R . .
C144 C 0.7037(8) 0.8819(8) 0.2355(6) 0.053(3) Uani 1 1 d . . .
H144 H 0.6902 0.9088 0.1969 0.064 Uiso 1 1 calc R . .
C145 C 0.7667(7) 0.8914(7) 0.2666(5) 0.041(3) Uani 1 1 d . . .
H145 H 0.7975 0.9236 0.2493 0.049 Uiso 1 1 calc R . .
C146 C 0.7832(7) 0.8529(7) 0.3233(4) 0.035(2) Uani 1 1 d . . .
H146 H 0.8257 0.8592 0.3452 0.042 Uiso 1 1 calc R . .
P2 P 0.27964(17) 0.80620(16) 0.30066(11) 0.0305(6) Uani 1 1 d . . .
C211 C 0.3445(7) 0.8635(6) 0.3101(5) 0.036(2) Uani 1 1 d . . .
C212 C 0.3726(7) 0.8635(7) 0.3659(5) 0.041(3) Uani 1 1 d . . .
H212 H 0.3557 0.8343 0.3986 0.050 Uiso 1 1 calc R . .
C213 C 0.4244(7) 0.9049(6) 0.3749(6) 0.041(3) Uani 1 1 d . . .
H213 H 0.4405 0.9063 0.4137 0.050 Uiso 1 1 calc R . .
C214 C 0.4532(9) 0.9452(7) 0.3262(6) 0.057(4) Uani 1 1 d . . .
H214 H 0.4904 0.9726 0.3312 0.068 Uiso 1 1 calc R . .
C215 C 0.4257(11) 0.9435(10) 0.2719(6) 0.076(5) Uani 1 1 d . . .
H215 H 0.4437 0.9711 0.2388 0.091 Uiso 1 1 calc R . .
C216 C 0.3720(9) 0.9028(8) 0.2626(6) 0.052(3) Uani 1 1 d . . .
H216 H 0.3548 0.9024 0.2240 0.063 Uiso 1 1 calc R . .
C221 C 0.2790(6) 0.7923(6) 0.2250(4) 0.030(2) Uani 1 1 d . . .
C222 C 0.3331(7) 0.7219(7) 0.2059(5) 0.037(3) Uani 1 1 d . . .
H222 H 0.3650 0.6799 0.2335 0.045 Uiso 1 1 calc R . .
C223 C 0.3391(8) 0.7148(7) 0.1472(5) 0.041(3) Uani 1 1 d . . .
H223 H 0.3788 0.6693 0.1338 0.049 Uiso 1 1 calc R . .
C224 C 0.2891(8) 0.7717(8) 0.1077(5) 0.050(3) Uani 1 1 d . . .
H224 H 0.2905 0.7631 0.0676 0.060 Uiso 1 1 calc R . .
C225 C 0.2372(8) 0.8408(8) 0.1245(5) 0.051(3) Uani 1 1 d . . .
H225 H 0.2041 0.8810 0.0962 0.061 Uiso 1 1 calc R . .
C226 C 0.2328(7) 0.8524(7) 0.1838(5) 0.045(3) Uani 1 1 d . . .
H226 H 0.1982 0.9013 0.1958 0.054 Uiso 1 1 calc R . .
C231 C 0.1762(6) 0.8531(6) 0.3241(4) 0.031(2) Uani 1 1 d . . .
C232 C 0.1118(7) 0.8383(8) 0.3006(5) 0.045(3) Uani 1 1 d . . .
H232 H 0.1218 0.8063 0.2695 0.054 Uiso 1 1 calc R . .
C233 C 0.0309(7) 0.8704(8) 0.3224(5) 0.050(3) Uani 1 1 d . . .
H233 H -0.0137 0.8592 0.3070 0.060 Uiso 1 1 calc R . .
C234 C 0.0178(7) 0.9179(7) 0.3664(5) 0.049(3) Uani 1 1 d . . .
H234 H -0.0370 0.9424 0.3796 0.058 Uiso 1 1 calc R . .
C235 C 0.0788(7) 0.9305(6) 0.3907(5) 0.039(3) Uani 1 1 d . . .
H235 H 0.0672 0.9592 0.4237 0.047 Uiso 1 1 calc R . .
C236 C 0.1611(6) 0.9034(6) 0.3703(4) 0.032(2) Uani 1 1 d . . .
H236 H 0.2037 0.9174 0.3859 0.039 Uiso 1 1 calc R . .
C241 C 0.3218(6) 0.7134(6) 0.3452(4) 0.031(2) Uani 1 1 d . . .
C242 C 0.2691(7) 0.6755(6) 0.3757(5) 0.037(2) Uani 1 1 d . . .
H242 H 0.2109 0.6985 0.3717 0.044 Uiso 1 1 calc R . .
C243 C 0.3039(7) 0.6044(7) 0.4112(5) 0.044(3) Uani 1 1 d . . .
H243 H 0.2686 0.5806 0.4333 0.053 Uiso 1 1 calc R . .
C244 C 0.3865(8) 0.5679(7) 0.4153(5) 0.049(3) Uani 1 1 d . . .
H244 H 0.4087 0.5184 0.4391 0.058 Uiso 1 1 calc R . .
C245 C 0.4385(7) 0.6034(7) 0.3844(5) 0.041(3) Uani 1 1 d . . .
H245 H 0.4966 0.5777 0.3871 0.049 Uiso 1 1 calc R . .
C246 C 0.4068(6) 0.6759(7) 0.3497(5) 0.036(2) Uani 1 1 d . . .
H246 H 0.4431 0.6998 0.3289 0.043 Uiso 1 1 calc R . .
P3 P 0.67312(18) 0.84959(18) 0.93736(12) 0.0353(6) Uani 1 1 d . . .
C311 C 0.7580(7) 0.8162(7) 0.9882(5) 0.041(3) Uani 1 1 d . . .
C312 C 0.8384(7) 0.7954(7) 0.9680(5) 0.042(3) Uani 1 1 d . . .
H312 H 0.8495 0.7967 0.9270 0.050 Uiso 1 1 calc R . .
C313 C 0.9019(8) 0.7729(9) 1.0071(6) 0.056(3) Uani 1 1 d . . .
H313 H 0.9570 0.7610 0.9931 0.067 Uiso 1 1 calc R . .
C314 C 0.8866(9) 0.7673(13) 1.0677(7) 0.089(6) Uani 1 1 d . . .
H314 H 0.9313 0.7509 1.0946 0.107 Uiso 1 1 calc R . .
C315 C 0.8076(9) 0.7854(12) 1.0879(6) 0.079(5) Uani 1 1 d . . .
H315 H 0.7974 0.7796 1.1291 0.094 Uiso 1 1 calc R . .
C316 C 0.7434(8) 0.8115(11) 1.0501(6) 0.067(5) Uani 1 1 d . . .
H316 H 0.6884 0.8269 1.0647 0.081 Uiso 1 1 calc R . .
C321 C 0.6064(6) 0.7945(6) 0.9571(4) 0.031(2) Uani 1 1 d . . .
C322 C 0.6352(8) 0.7182(9) 0.9886(6) 0.057(4) Uani 1 1 d . . .
H322 H 0.6901 0.6992 1.0032 0.069 Uiso 1 1 calc R . .
C323 C 0.5890(9) 0.6706(8) 0.9991(7) 0.064(4) Uani 1 1 d . . .
H323 H 0.6116 0.6180 1.0184 0.077 Uiso 1 1 calc R . .
C324 C 0.5082(8) 0.7007(7) 0.9809(5) 0.045(3) Uani 1 1 d . . .
H324 H 0.4725 0.6711 0.9928 0.054 Uiso 1 1 calc R . .
C325 C 0.4783(8) 0.7696(10) 0.9472(7) 0.068(4) Uani 1 1 d . . .
H325 H 0.4248 0.7859 0.9304 0.081 Uiso 1 1 calc R . .
C326 C 0.5275(8) 0.8177(8) 0.9371(7) 0.064(4) Uani 1 1 d . . .
H326 H 0.5050 0.8687 0.9153 0.076 Uiso 1 1 calc R . .
C331 C 0.6243(7) 0.9541(7) 0.9358(5) 0.043(3) Uani 1 1 d . . .
C332 C 0.6532(9) 0.9968(9) 0.9715(7) 0.067(4) Uani 1 1 d . . .
H332 H 0.6976 0.9687 0.9978 0.081 Uiso 1 1 calc R . .
C333 C 0.6189(10) 1.0792(10) 0.9698(8) 0.079(5) Uani 1 1 d . . .
H333 H 0.6371 1.1075 0.9953 0.095 Uiso 1 1 calc R . .
C334 C 0.5551(11) 1.1184(10) 0.9278(7) 0.072(4) Uani 1 1 d . . .
H334 H 0.5314 1.1746 0.9241 0.087 Uiso 1 1 calc R . .
C335 C 0.5278(10) 1.0787(11) 0.8934(7) 0.081(5) Uani 1 1 d . . .
H335 H 0.4837 1.1059 0.8667 0.098 Uiso 1 1 calc R . .
C336 C 0.5647(11) 0.9967(10) 0.8973(7) 0.071(4) Uani 1 1 d . . .
H336 H 0.5466 0.9694 0.8710 0.085 Uiso 1 1 calc R . .
C341 C 0.7114(7) 0.8310(7) 0.8644(4) 0.038(3) Uani 1 1 d . . .
C342 C 0.7503(8) 0.8796(9) 0.8341(5) 0.054(3) Uani 1 1 d . . .
H342 H 0.7530 0.9246 0.8501 0.065 Uiso 1 1 calc R . .
C343 C 0.7856(8) 0.8615(10) 0.7795(5) 0.060(4) Uani 1 1 d . . .
H343 H 0.8123 0.8947 0.7578 0.071 Uiso 1 1 calc R . .
C344 C 0.7820(8) 0.7973(10) 0.7575(5) 0.066(5) Uani 1 1 d . . .
H344 H 0.8062 0.7856 0.7203 0.080 Uiso 1 1 calc R . .
C345 C 0.7443(8) 0.7488(8) 0.7879(5) 0.052(3) Uani 1 1 d . . .
H345 H 0.7431 0.7034 0.7717 0.062 Uiso 1 1 calc R . .
C346 C 0.7077(7) 0.7645(7) 0.8418(5) 0.039(3) Uani 1 1 d . . .
H346 H 0.6808 0.7309 0.8627 0.047 Uiso 1 1 calc R . .
P4 P 0.14979(17) 0.54902(16) 0.18030(12) 0.0316(6) Uani 1 1 d . . .
C411 C 0.2448(7) 0.5454(7) 0.1427(5) 0.038(3) Uani 1 1 d . . .
C412 C 0.2393(7) 0.5817(7) 0.0855(5) 0.037(3) Uani 1 1 d . . .
H412 H 0.1871 0.6131 0.0689 0.045 Uiso 1 1 calc R . .
C413 C 0.3105(8) 0.5721(8) 0.0524(5) 0.047(3) Uani 1 1 d . . .
H413 H 0.3073 0.5952 0.0125 0.056 Uiso 1 1 calc R . .
C414 C 0.3845(7) 0.5298(7) 0.0770(6) 0.044(3) Uani 1 1 d . . .
H414 H 0.4329 0.5218 0.0534 0.053 Uiso 1 1 calc R . .
C415 C 0.3920(7) 0.4981(6) 0.1349(5) 0.042(3) Uani 1 1 d . . .
H415 H 0.4448 0.4732 0.1527 0.051 Uiso 1 1 calc R . .
C416 C 0.3213(7) 0.5032(7) 0.1664(5) 0.040(3) Uani 1 1 d . . .
H416 H 0.3252 0.4771 0.2055 0.048 Uiso 1 1 calc R . .
C421 C 0.0984(8) 0.5050(7) 0.1351(6) 0.045(3) Uani 1 1 d . . .
C422 C 0.1439(13) 0.4418(10) 0.1121(9) 0.103(7) Uani 1 1 d . . .
H422 H 0.2018 0.4238 0.1188 0.123 Uiso 1 1 calc R . .
C423 C 0.1122(15) 0.3981(12) 0.0777(10) 0.110(7) Uani 1 1 d . . .
H423 H 0.1453 0.3510 0.0624 0.132 Uiso 1 1 calc R . .
C424 C 0.0282(13) 0.4317(13) 0.0690(9) 0.100(6) Uani 1 1 d U . .
H424 H 0.0019 0.4033 0.0496 0.120 Uiso 1 1 calc R . .
C425 C -0.0202(13) 0.5025(14) 0.0860(10) 0.107(6) Uani 1 1 d U . .
H425 H -0.0762 0.5269 0.0740 0.128 Uiso 1 1 calc R . .
C426 C 0.0176(8) 0.5367(13) 0.1224(8) 0.089(6) Uani 1 1 d . . .
H426 H -0.0147 0.5835 0.1385 0.107 Uiso 1 1 calc R . .
C431 C 0.1666(7) 0.4900(6) 0.2516(5) 0.036(2) Uani 1 1 d . . .
C432 C 0.1292(8) 0.4346(7) 0.2671(6) 0.046(3) Uani 1 1 d . . .
H432 H 0.0964 0.4223 0.2402 0.056 Uiso 1 1 calc R . .
C433 C 0.1418(10) 0.3966(9) 0.3254(7) 0.072(5) Uani 1 1 d . . .
H433 H 0.1161 0.3581 0.3377 0.086 Uiso 1 1 calc R . .
C434 C 0.1885(9) 0.4121(8) 0.3646(6) 0.061(4) Uani 1 1 d . . .
H434 H 0.1962 0.3839 0.4031 0.073 Uiso 1 1 calc R . .
C435 C 0.2227(8) 0.4654(8) 0.3497(6) 0.055(4) Uani 1 1 d . . .
H435 H 0.2552 0.4756 0.3780 0.066 Uiso 1 1 calc R . .
C436 C 0.2140(7) 0.5096(8) 0.2927(5) 0.049(3) Uani 1 1 d . . .
H436 H 0.2384 0.5497 0.2826 0.059 Uiso 1 1 calc R . .
C441 C 0.0836(6) 0.6461(6) 0.1913(5) 0.037(3) Uani 1 1 d . . .
C442 C 0.0116(8) 0.6531(7) 0.2250(6) 0.053(3) Uani 1 1 d . . .
H442 H 0.0019 0.6069 0.2438 0.064 Uiso 1 1 calc R . .
C443 C -0.0440(8) 0.7262(8) 0.2305(6) 0.057(4) Uani 1 1 d . . .
H443 H -0.0920 0.7308 0.2539 0.069 Uiso 1 1 calc R . .
C444 C -0.0312(8) 0.7940(8) 0.2023(5) 0.053(3) Uani 1 1 d . . .
H444 H -0.0716 0.8445 0.2051 0.064 Uiso 1 1 calc R . .
C445 C 0.0405(8) 0.7884(7) 0.1701(5) 0.042(3) Uani 1 1 d . . .
H445 H 0.0496 0.8354 0.1523 0.051 Uiso 1 1 calc R . .
C446 C 0.0989(6) 0.7154(6) 0.1635(5) 0.035(2) Uani 1 1 d . . .
H446 H 0.1477 0.7115 0.1411 0.043 Uiso 1 1 calc R . .
N1S N 0.5276(11) 0.9268(11) 0.5329(9) 0.048(4) Uani 0.50 1 d PDU . .
C11S C 0.4914(14) 1.0025(11) 0.5279(9) 0.058(5) Uani 0.50 1 d PDU . .
C12S C 0.445(2) 1.0801(13) 0.5515(15) 0.087(8) Uani 0.50 1 d PDU . .
H12A H 0.4311 1.1233 0.5188 0.131 Uiso 0.50 1 calc PR . .
H12B H 0.4806 1.0906 0.5794 0.131 Uiso 0.50 1 calc PR . .
H12C H 0.3949 1.0767 0.5714 0.131 Uiso 0.50 1 calc PR . .

loop_
_atom_site_aniso_label
_atom_site_aniso_U_11
_atom_site_aniso_U_22
_atom_site_aniso_U_33
_atom_site_aniso_U_23
_atom_site_aniso_U_13
_atom_site_aniso_U_12
Pd1 0.0295(4) 0.0326(5) 0.0290(4) -0.0057(3) -0.0005(3) -0.0110(4)
Pd2 0.0233(4) 0.0237(4) 0.0186(4) -0.0015(3) -0.0017(3) -0.0028(3)
Pd3 0.0228(4) 0.0376(5) 0.0194(4) -0.0045(3) -0.0012(3) -0.0020(3)
Pd4 0.0212(4) 0.0292(4) 0.0179(4) -0.0030(3) 0.0003(3) -0.0051(3)
Pd5 0.0325(4) 0.0324(5) 0.0206(4) 0.0005(3) 0.0033(3) -0.0086(4)
Pd6 0.0222(4) 0.0234(4) 0.0203(4) -0.0009(3) -0.0031(3) -0.0040(3)
Pd7 0.0214(4) 0.0254(4) 0.0246(4) 0.0006(3) -0.0034(3) -0.0047(3)
Pd8 0.0194(4) 0.0275(4) 0.0200(4) -0.0017(3) -0.0015(3) -0.0038(3)
Pd9 0.0233(4) 0.0355(5) 0.0191(4) -0.0013(3) -0.0010(3) -0.0081(3)
Pd10 0.0258(4) 0.0298(4) 0.0195(4) -0.0020(3) 0.0009(3) -0.0096(3)
Pd11 0.0262(4) 0.0225(4) 0.0212(4) 0.0005(3) -0.0019(3) -0.0060(3)
Pd12 0.0230(4) 0.0245(4) 0.0235(4) 0.0008(3) -0.0043(3) -0.0060(3)
Pd13 0.0184(4) 0.0230(4) 0.0163(4) -0.0011(3) -0.0013(3) -0.0038(3)
Ni1 0.0386(8) 0.0404(8) 0.0249(7) -0.0087(6) 0.0049(6) -0.0063(7)
Ni2 0.0278(7) 0.0265(7) 0.0200(6) -0.0021(5) -0.0010(5) -0.0060(6)
Ni3 0.0257(7) 0.0271(7) 0.0186(6) -0.0019(5) -0.0006(5) -0.0030(5)
Ni4 0.0252(6) 0.0278(7) 0.0188(6) -0.0020(5) 0.0013(5) -0.0058(5)
Ni5 0.0243(7) 0.0283(7) 0.0320(7) 0.0044(6) -0.0044(5) -0.0071(6)
Ni6 0.0223(6) 0.0365(8) 0.0189(6) -0.0016(5) -0.0013(5) -0.0071(6)
Ni7 0.0348(7) 0.0304(7) 0.0252(7) 0.0021(6) 0.0008(6) -0.0137(6)
Ni8 0.0225(6) 0.0276(7) 0.0289(7) 0.0047(6) -0.0011(5) -0.0045(5)
Ni9 0.0172(6) 0.0216(6) 0.0183(6) -0.0005(5) 0.0006(5) -0.0034(5)
Ni10 0.0285(7) 0.0310(7) 0.0190(6) -0.0023(5) 0.0013(5) -0.0093(6)
Ni11 0.0223(6) 0.0255(7) 0.0166(6) -0.0027(5) 0.0013(5) -0.0090(5)
Ni12 0.0344(7) 0.0247(7) 0.0271(7) -0.0030(5) 0.0025(6) -0.0092(6)
Ni13 0.0223(6) 0.0194(6) 0.0208(6) 0.0009(5) 0.0000(5) -0.0047(5)
C1 0.031(6) 0.035(6) 0.034(6) -0.005(5) -0.005(5) -0.009(5)
C2 0.027(5) 0.037(6) 0.019(5) -0.002(4) 0.013(4) -0.010(5)
C3 0.034(6) 0.035(6) 0.025(6) -0.006(5) -0.006(5) 0.002(5)
C4 0.021(5) 0.025(6) 0.026(5) -0.005(4) 0.005(4) -0.008(4)
C5 0.037(6) 0.046(6) 0.028(5) -0.002(5) 0.005(4) -0.038(5)
C6 0.023(5) 0.029(6) 0.029(6) -0.008(4) 0.002(4) 0.003(4)
C7 0.038(6) 0.024(5) 0.026(5) -0.004(4) 0.003(5) 0.000(5)
C8 0.040(6) 0.032(6) 0.036(6) -0.003(5) 0.006(5) -0.016(5)
C9 0.028(5) 0.037(6) 0.026(5) 0.002(4) 0.003(4) -0.015(5)
C10 0.030(5) 0.029(5) 0.029(6) 0.003(4) -0.003(4) -0.014(5)
C11 0.033(6) 0.024(6) 0.039(6) 0.000(5) -0.004(5) 0.001(5)
C12 0.034(6) 0.041(6) 0.019(5) -0.006(4) -0.002(4) -0.007(5)
C13 0.042(6) 0.022(5) 0.028(6) -0.002(4) -0.008(5) -0.003(5)
C14 0.032(6) 0.029(6) 0.041(6) 0.004(5) -0.013(5) -0.008(5)
C15 0.034(6) 0.047(7) 0.026(6) -0.025(6) -0.012(5) 0.007(5)
C16 0.035(6) 0.034(6) 0.014(5) -0.003(4) -0.007(4) -0.006(5)
C17 0.042(6) 0.050(7) 0.021(5) 0.002(5) 0.006(5) -0.021(6)
C18 0.040(6) 0.029(6) 0.029(6) 0.002(5) 0.001(5) 0.009(5)
C19 0.022(5) 0.034(6) 0.051(7) 0.009(5) 0.001(5) -0.017(5)
C20 0.035(6) 0.040(7) 0.037(6) 0.004(5) -0.010(5) -0.006(5)
C21 0.065(8) 0.078(10) 0.019(6) 0.005(6) 0.004(5) -0.040(8)
C22 0.041(6) 0.025(5) 0.042(6) -0.004(5) -0.011(5) -0.010(5)
C23 0.067(8) 0.041(6) 0.018(5) -0.003(5) -0.006(5) -0.032(6)
C24 0.034(6) 0.032(6) 0.023(5) -0.003(4) -0.001(4) -0.005(5)
C25 0.036(6) 0.035(6) 0.053(7) 0.026(5) -0.006(5) -0.025(5)
C26 0.055(8) 0.052(8) 0.045(7) -0.018(6) 0.018(6) -0.023(7)
C27 0.045(7) 0.035(6) 0.034(6) -0.005(5) 0.003(5) -0.015(6)
C28 0.042(7) 0.060(8) 0.031(6) -0.006(6) 0.005(5) -0.021(6)
C29 0.032(6) 0.027(6) 0.047(7) 0.005(5) -0.006(5) -0.004(5)
C30 0.021(5) 0.033(6) 0.029(6) 0.004(4) 0.001(4) -0.010(4)
C31 0.065(8) 0.026(6) 0.042(7) 0.008(5) 0.000(6) -0.020(6)
C32 0.023(5) 0.036(6) 0.040(6) 0.011(5) 0.007(5) -0.009(5)
C33 0.036(6) 0.030(6) 0.035(6) -0.005(5) 0.003(5) -0.019(5)
C34 0.046(7) 0.035(7) 0.050(7) -0.018(6) 0.014(6) -0.015(6)
O1 0.045(4) 0.022(4) 0.043(4) -0.002(3) -0.003(3) -0.015(3)
O2 0.041(4) 0.038(4) 0.032(4) -0.001(3) 0.005(3) -0.015(4)
O3 0.041(4) 0.035(4) 0.030(4) -0.002(3) 0.002(3) -0.024(4)
O4 0.030(4) 0.032(4) 0.035(4) 0.000(3) -0.006(3) -0.005(3)
O5 0.052(5) 0.049(5) 0.038(4) -0.004(4) -0.001(4) -0.036(4)
O6 0.040(4) 0.043(5) 0.018(4) 0.000(3) -0.010(3) -0.001(4)
O7 0.034(4) 0.036(4) 0.029(4) -0.006(3) 0.001(3) -0.007(3)
O8 0.062(6) 0.079(7) 0.073(7) -0.050(6) 0.017(5) -0.035(6)
O9 0.036(4) 0.044(5) 0.032(4) -0.005(4) -0.003(3) 0.010(4)
O10 0.035(4) 0.063(6) 0.029(4) 0.003(4) 0.006(3) -0.012(4)
O11 0.063(6) 0.053(6) 0.068(6) -0.026(5) -0.004(5) -0.025(5)
O12 0.026(4) 0.090(7) 0.028(4) -0.012(4) 0.001(3) -0.015(4)
O13 0.066(6) 0.060(6) 0.031(5) 0.008(4) 0.006(4) -0.005(5)
O14 0.037(4) 0.047(5) 0.053(5) 0.022(4) -0.019(4) -0.016(4)
O15 0.048(5) 0.041(5) 0.036(4) 0.023(4) -0.009(4) -0.031(4)
O16 0.047(5) 0.059(6) 0.046(5) -0.001(4) -0.015(4) -0.027(5)
O17 0.076(6) 0.067(6) 0.050(5) 0.006(5) -0.014(5) -0.053(6)
O18 0.044(5) 0.067(6) 0.065(6) 0.036(5) -0.015(5) -0.020(5)
O19 0.034(5) 0.040(5) 0.097(7) 0.029(5) -0.034(5) -0.017(4)
O20 0.045(5) 0.030(4) 0.045(5) 0.014(4) -0.010(4) -0.014(4)
O21 0.080(6) 0.116(7) 0.061(5) 0.012(5) -0.015(5) -0.060(5)
O22 0.074(6) 0.033(5) 0.076(7) -0.009(5) -0.043(5) 0.001(5)
O23 0.097(7) 0.078(7) 0.030(5) -0.007(4) -0.011(5) -0.051(6)
O24 0.037(4) 0.025(4) 0.039(4) 0.007(3) -0.002(3) 0.001(3)
O25 0.028(4) 0.048(5) 0.106(8) 0.033(5) -0.018(5) -0.012(4)
O26 0.110(10) 0.081(8) 0.139(12) -0.065(8) 0.049(8) -0.065(8)
O27 0.040(5) 0.061(6) 0.053(6) -0.007(5) 0.003(4) 0.001(4)
O28 0.073(7) 0.078(7) 0.032(5) 0.001(5) 0.001(5) -0.007(6)
O29 0.039(5) 0.083(7) 0.074(7) 0.016(6) 0.007(5) -0.027(5)
O30 0.035(4) 0.057(5) 0.036(4) 0.004(4) -0.010(4) -0.019(4)
O31 0.127(10) 0.030(5) 0.060(6) 0.004(4) 0.012(6) -0.011(6)
O32 0.041(5) 0.062(6) 0.072(6) 0.014(5) 0.008(4) -0.023(5)
O33 0.043(5) 0.068(6) 0.030(4) -0.008(4) -0.004(4) -0.014(4)
O34 0.083(7) 0.020(5) 0.087(7) -0.004(4) 0.013(6) -0.018(5)
P1 0.0290(13) 0.0252(13) 0.0267(13) -0.0006(11) -0.0019(11) -0.0110(11)
C111 0.023(5) 0.020(5) 0.046(6) 0.000(4) 0.008(4) -0.011(4)
C112 0.046(7) 0.051(7) 0.039(7) -0.008(6) 0.006(5) -0.024(6)
C113 0.043(7) 0.045(7) 0.056(8) -0.021(6) 0.013(6) 0.012(6)
C114 0.038(7) 0.044(7) 0.069(9) -0.006(7) -0.002(6) 0.007(6)
C115 0.028(6) 0.051(8) 0.063(8) -0.002(6) -0.003(6) -0.013(6)
C116 0.033(6) 0.033(6) 0.044(7) -0.007(5) -0.002(5) -0.009(5)
C121 0.021(5) 0.021(5) 0.032(5) 0.000(4) -0.002(4) -0.007(4)
C122 0.029(5) 0.021(5) 0.038(6) 0.008(4) -0.006(4) -0.009(4)
C123 0.033(6) 0.020(5) 0.053(7) -0.010(5) -0.007(5) -0.001(5)
C124 0.030(6) 0.049(7) 0.055(8) -0.023(6) -0.008(5) -0.005(5)
C125 0.040(6) 0.037(6) 0.034(6) -0.004(5) 0.004(5) -0.019(5)
C126 0.044(6) 0.035(6) 0.036(6) 0.002(5) 0.000(5) -0.017(5)
C131 0.031(5) 0.031(6) 0.023(5) -0.005(4) -0.006(4) -0.006(5)
C132 0.040(6) 0.030(6) 0.038(6) -0.003(5) 0.005(5) -0.012(5)
C133 0.051(7) 0.032(6) 0.054(8) 0.002(6) 0.003(6) -0.018(6)
C134 0.041(6) 0.043(7) 0.038(6) -0.002(5) 0.004(5) -0.023(6)
C135 0.037(6) 0.063(9) 0.047(7) -0.003(6) -0.007(5) -0.019(6)
C136 0.036(6) 0.037(6) 0.050(7) -0.003(5) -0.005(5) -0.006(5)
C141 0.028(5) 0.026(5) 0.030(5) 0.000(4) 0.006(4) -0.012(4)
C142 0.055(7) 0.056(8) 0.035(6) 0.007(6) -0.007(5) -0.034(7)
C143 0.069(9) 0.086(11) 0.036(7) 0.013(7) -0.018(7) -0.036(9)
C144 0.064(8) 0.055(8) 0.036(7) 0.010(6) 0.001(6) -0.021(7)
C145 0.042(6) 0.036(6) 0.043(7) 0.001(5) 0.013(5) -0.015(5)
C146 0.036(6) 0.045(7) 0.022(5) -0.012(5) 0.010(4) -0.008(5)
P2 0.0319(14) 0.0279(14) 0.0201(13) 0.0004(11) 0.0029(11) 0.0035(11)
C211 0.041(6) 0.025(6) 0.034(6) 0.003(5) 0.008(5) -0.003(5)
C212 0.033(6) 0.035(6) 0.037(6) 0.005(5) 0.002(5) 0.008(5)
C213 0.047(7) 0.022(5) 0.059(8) -0.004(5) 0.002(6) -0.017(5)
C214 0.072(9) 0.036(7) 0.071(10) -0.005(6) -0.010(7) -0.028(7)
C215 0.094(12) 0.087(12) 0.039(8) 0.006(8) 0.022(8) -0.028(10)
C216 0.072(9) 0.052(8) 0.036(7) -0.002(6) 0.006(6) -0.026(7)
C221 0.032(5) 0.029(5) 0.021(5) -0.005(4) 0.006(4) 0.001(4)
C222 0.039(6) 0.034(6) 0.033(6) -0.010(5) 0.008(5) -0.004(5)
C223 0.052(7) 0.037(6) 0.037(6) -0.010(5) 0.011(5) -0.017(6)
C224 0.068(9) 0.058(8) 0.031(6) -0.009(6) 0.000(6) -0.029(7)
C225 0.055(8) 0.052(8) 0.025(6) 0.004(5) 0.000(5) 0.005(6)
C226 0.044(7) 0.044(7) 0.029(6) 0.000(5) 0.012(5) 0.006(6)
C231 0.030(5) 0.027(5) 0.025(5) 0.003(4) 0.004(4) -0.001(4)
C232 0.044(7) 0.060(8) 0.027(6) -0.006(5) 0.006(5) -0.011(6)
C233 0.033(6) 0.063(9) 0.043(7) -0.008(6) -0.010(5) 0.001(6)
C234 0.033(6) 0.054(8) 0.029(6) -0.002(5) -0.002(5) 0.023(6)
C235 0.048(7) 0.034(6) 0.024(5) -0.006(5) 0.007(5) 0.000(5)
C236 0.027(5) 0.035(6) 0.030(6) -0.002(5) 0.007(4) -0.004(5)
C241 0.031(5) 0.034(6) 0.013(5) -0.001(4) 0.003(4) 0.009(5)
C242 0.039(6) 0.026(6) 0.039(6) 0.002(5) 0.003(5) -0.004(5)
C243 0.047(7) 0.043(7) 0.043(7) 0.008(5) 0.013(5) -0.023(6)
C244 0.057(8) 0.029(6) 0.034(6) 0.006(5) 0.000(6) 0.016(6)
C245 0.042(6) 0.042(7) 0.023(6) -0.001(5) -0.003(5) 0.007(5)
C246 0.031(6) 0.039(6) 0.034(6) 0.001(5) 0.005(5) -0.010(5)
P3 0.0355(15) 0.0459(17) 0.0267(14) -0.0055(12) 0.0061(12) -0.0168(14)
C311 0.037(6) 0.055(8) 0.034(6) -0.011(5) 0.008(5) -0.018(6)
C312 0.042(6) 0.042(7) 0.037(6) -0.006(5) 0.004(5) -0.009(5)
C313 0.048(7) 0.079(10) 0.054(8) -0.012(7) 0.003(6) -0.038(7)
C314 0.046(8) 0.162(19) 0.057(10) -0.021(11) -0.020(7) -0.026(10)
C315 0.055(9) 0.150(17) 0.032(7) -0.020(9) -0.003(6) -0.033(10)
C316 0.040(7) 0.133(15) 0.031(7) -0.014(8) 0.008(6) -0.032(9)
C321 0.036(6) 0.033(6) 0.020(5) -0.004(4) 0.003(4) -0.008(5)
C322 0.046(7) 0.073(10) 0.052(8) 0.020(7) -0.007(6) -0.028(7)
C323 0.080(10) 0.047(8) 0.071(10) 0.026(7) -0.025(8) -0.037(8)
C324 0.059(8) 0.052(7) 0.040(7) 0.004(6) -0.005(6) -0.043(7)
C325 0.038(7) 0.094(12) 0.063(9) 0.018(9) -0.020(7) -0.018(8)
C326 0.039(7) 0.047(8) 0.099(12) 0.037(8) -0.022(7) -0.021(6)
C331 0.046(7) 0.051(7) 0.042(7) -0.006(6) 0.016(6) -0.031(6)
C332 0.055(8) 0.061(9) 0.094(12) -0.032(9) -0.004(8) -0.021(8)
C333 0.074(11) 0.079(12) 0.094(13) -0.031(10) 0.015(10) -0.031(10)
C334 0.101(13) 0.061(10) 0.053(9) 0.005(8) 0.007(9) -0.029(10)
C335 0.073(11) 0.102(14) 0.060(10) 0.013(10) -0.014(8) -0.025(11)
C336 0.094(12) 0.068(11) 0.054(9) -0.001(8) -0.008(9) -0.035(10)
C341 0.035(6) 0.064(8) 0.019(5) -0.005(5) 0.001(4) -0.020(6)
C342 0.070(9) 0.072(9) 0.033(7) -0.011(6) 0.003(6) -0.038(8)
C343 0.060(8) 0.098(12) 0.029(7) -0.007(7) 0.011(6) -0.039(8)
C344 0.041(7) 0.127(14) 0.019(6) -0.012(8) 0.012(5) -0.013(8)
C345 0.065(8) 0.047(8) 0.035(7) -0.013(6) 0.009(6) -0.005(7)
C346 0.039(6) 0.042(7) 0.034(6) 0.001(5) 0.002(5) -0.012(5)
P4 0.0309(14) 0.0279(14) 0.0334(15) -0.0032(12) 0.0009(11) -0.0066(12)
C411 0.037(6) 0.035(6) 0.037(6) -0.002(5) -0.004(5) -0.005(5)
C412 0.030(6) 0.048(7) 0.034(6) -0.001(5) 0.001(5) -0.014(5)
C413 0.059(8) 0.058(8) 0.027(6) -0.009(5) 0.004(5) -0.023(7)
C414 0.039(6) 0.053(7) 0.057(8) -0.014(6) 0.020(6) -0.038(6)
C415 0.040(6) 0.026(6) 0.052(7) -0.002(5) 0.005(5) -0.001(5)
C416 0.034(6) 0.034(6) 0.044(7) 0.013(5) 0.002(5) -0.009(5)
C421 0.050(7) 0.043(7) 0.053(8) -0.014(6) 0.004(6) -0.027(6)
C422 0.123(16) 0.063(11) 0.121(17) -0.034(11) -0.053(13) -0.013(11)
C423 0.16(2) 0.083(13) 0.126(18) -0.029(12) -0.007(15) -0.085(15)
C424 0.109(9) 0.103(8) 0.107(9) -0.023(7) -0.007(7) -0.058(6)
C425 0.089(8) 0.122(8) 0.114(9) -0.023(7) -0.008(7) -0.037(6)
C426 0.037(8) 0.151(17) 0.098(13) -0.082(13) 0.011(8) -0.032(10)
C431 0.035(6) 0.032(6) 0.035(6) -0.001(5) 0.008(5) -0.006(5)
C432 0.056(8) 0.037(7) 0.052(8) -0.008(6) 0.011(6) -0.024(6)
C433 0.087(11) 0.056(9) 0.075(11) 0.000(8) 0.041(9) -0.037(9)
C434 0.077(10) 0.049(8) 0.037(7) 0.004(6) 0.016(7) -0.002(8)
C435 0.040(7) 0.061(9) 0.046(8) 0.016(7) 0.005(6) -0.002(6)
C436 0.036(6) 0.064(9) 0.043(7) -0.001(6) 0.007(5) -0.015(6)
C441 0.028(5) 0.033(6) 0.041(6) -0.006(5) -0.001(5) 0.002(5)
C442 0.065(9) 0.034(7) 0.061(8) 0.000(6) 0.022(7) -0.020(6)
C443 0.048(8) 0.057(9) 0.051(8) -0.017(7) 0.014(6) 0.006(7)
C444 0.059(8) 0.043(7) 0.041(7) -0.016(6) -0.010(6) 0.011(6)
C445 0.059(8) 0.031(6) 0.037(6) 0.005(5) -0.013(6) -0.017(6)
C446 0.028(5) 0.038(6) 0.042(6) -0.004(5) -0.002(5) -0.013(5)
N1S 0.037(7) 0.062(6) 0.052(8) 0.001(6) 0.000(6) -0.031(6)
C11S 0.052(8) 0.061(6) 0.080(10) -0.009(7) -0.005(7) -0.045(6)
C12S 0.090(11) 0.084(8) 0.089(11) -0.024(8) 0.003(8) -0.026(7)

loop_
_atom_type_symbol
_atom_type_description
_atom_type_scat_dispersion_real
_atom_type_scat_dispersion_imag
_atom_type_scat_source
C C 0.0033 0.0016 'International Tables Vol C Tables 4.2.6.8 and 6.1.1.4'
H H 0.0000 0.0000 'International Tables Vol C Tables 4.2.6.8 and 6.1.1.4'
O O 0.0106 0.0060 'International Tables Vol C Tables 4.2.6.8 and 6.1.1.4'
P P 0.1023 0.0942 'International Tables Vol C Tables 4.2.6.8 and 6.1.1.4'
Ni Ni 0.3393 1.1124 'International Tables Vol C Tables 4.2.6.8 and 6.1.1.4'
Pd Pd -0.9988 1.0072 'International Tables Vol C Tables 4.2.6.8 and 6.1.1.4'
N N 0.0061 0.0033 'International Tables Vol C Tables 4.2.6.8 and 6.1.1.4'

loop_
_geom_angle_atom_site_label_1
_geom_angle_atom_site_label_2
_geom_angle_atom_site_label_3
_geom_angle
_geom_angle_site_symmetry_1
_geom_angle_site_symmetry_3
_geom_angle_publ_flag
C11 Pd1 C8 97.4(4) . . ?
C11 Pd1 Ni2 143.4(3) . . ?
C8 Pd1 Ni2 46.2(3) . . ?
C11 Pd1 Ni5 49.9(3) . . ?
C8 Pd1 Ni5 147.2(3) . . ?
Ni2 Pd1 Ni5 166.48(5) . . ?
C11 Pd1 Pd6 149.8(3) . . ?
C8 Pd1 Pd6 97.5(3) . . ?
Ni2 Pd1 Pd6 58.07(4) . . ?
Ni5 Pd1 Pd6 111.41(4) . . ?
C11 Pd1 Pd2 143.1(3) . . ?
C8 Pd1 Pd2 97.6(3) . . ?
Ni2 Pd1 Pd2 58.14(4) . . ?
Ni5 Pd1 Pd2 109.99(4) . . ?
Pd6 Pd1 Pd2 59.59(3) . . ?
C11 Pd1 Pd12 101.1(3) . . ?
C8 Pd1 Pd12 148.3(3) . . ?
Ni2 Pd1 Pd12 112.95(4) . . ?
Ni5 Pd1 Pd12 56.17(4) . . ?
Pd6 Pd1 Pd12 55.26(3) . . ?
Pd2 Pd1 Pd12 82.71(3) . . ?
C11 Pd1 Pd7 98.5(3) . . ?
C8 Pd1 Pd7 147.1(3) . . ?
Ni2 Pd1 Pd7 111.89(4) . . ?
Ni5 Pd1 Pd7 55.94(4) . . ?
Pd6 Pd1 Pd7 82.67(3) . . ?
Pd2 Pd1 Pd7 54.06(2) . . ?
Pd12 Pd1 Pd7 54.00(2) . . ?
C4 Pd2 C1 104.0(4) . . ?
C4 Pd2 Ni3 130.6(3) . . ?
C1 Pd2 Ni3 44.0(3) . . ?
C4 Pd2 Ni2 134.6(3) . . ?
C1 Pd2 Ni2 44.4(3) . . ?
Ni3 Pd2 Ni2 55.47(4) . . ?
C4 Pd2 Pd7 53.8(3) . . ?
C1 Pd2 Pd7 138.3(3) . . ?
Ni3 Pd2 Pd7 175.60(4) . . ?
Ni2 Pd2 Pd7 122.63(4) . . ?
C4 Pd2 Pd8 51.6(3) . . ?
C1 Pd2 Pd8 136.8(3) . . ?
Ni3 Pd2 Pd8 120.05(4) . . ?
Ni2 Pd2 Pd8 173.59(4) . . ?
Pd7 Pd2 Pd8 61.45(3) . . ?
C4 Pd2 Pd13 100.4(3) . . ?
C1 Pd2 Pd13 155.5(3) . . ?
Ni3 Pd2 Pd13 115.55(4) . . ?
Ni2 Pd2 Pd13 116.34(4) . . ?
Pd7 Pd2 Pd13 61.11(3) . . ?
Pd8 Pd2 Pd13 60.29(3) . . ?
C4 Pd2 Pd3 90.1(3) . . ?
C1 Pd2 Pd3 83.6(2) . . ?
Ni3 Pd2 Pd3 56.27(3) . . ?
Ni2 Pd2 Pd3 111.70(4) . . ?
Pd7 Pd2 Pd3 125.62(3) . . ?
Pd8 Pd2 Pd3 64.22(3) . . ?
Pd13 Pd2 Pd3 94.03(3) . . ?
C4 Pd2 Pd6 143.7(3) . . ?
C1 Pd2 Pd6 100.8(3) . . ?
Ni3 Pd2 Pd6 85.48(4) . . ?
Ni2 Pd2 Pd6 57.49(3) . . ?
Pd7 Pd2 Pd6 90.23(3) . . ?
Pd8 Pd2 Pd6 119.31(3) . . ?
Pd13 Pd2 Pd6 59.04(3) . . ?
Pd3 Pd2 Pd6 118.84(3) . . ?
C4 Pd2 Pd1 96.8(3) . . ?
C1 Pd2 Pd1 83.4(2) . . ?
Ni3 Pd2 Pd1 110.92(4) . . ?
Ni2 Pd2 Pd1 55.50(3) . . ?
Pd7 Pd2 Pd1 67.51(3) . . ?
Pd8 Pd2 Pd1 128.95(4) . . ?
Pd13 Pd2 Pd1 96.13(3) . . ?
Pd3 Pd2 Pd1 166.44(4) . . ?
Pd6 Pd2 Pd1 60.14(3) . . ?
C4 Pd2 Pd4 138.0(3) . . ?
C1 Pd2 Pd4 100.7(3) . . ?
Ni3 Pd2 Pd4 57.50(3) . . ?
Ni2 Pd2 Pd4 86.12(4) . . ?
Pd7 Pd2 Pd4 119.29(3) . . ?
Pd8 Pd2 Pd4 87.50(3) . . ?
Pd13 Pd2 Pd4 58.19(3) . . ?
Pd3 Pd2 Pd4 59.46(3) . . ?
Pd6 Pd2 Pd4 59.82(3) . . ?
Pd1 Pd2 Pd4 119.47(3) . . ?
C12 Pd3 C9 96.8(4) . . ?
C12 Pd3 Ni3 139.8(3) . . ?
C9 Pd3 Ni3 46.1(3) . . ?
C12 Pd3 Ni6 50.4(3) . . ?
C9 Pd3 Ni6 145.8(3) . . ?
Ni3 Pd3 Ni6 168.02(5) . . ?
C12 Pd3 Pd2 160.1(3) . . ?
C9 Pd3 Pd2 95.8(3) . . ?
Ni3 Pd3 Pd2 58.02(3) . . ?
Ni6 Pd3 Pd2 113.49(4) . . ?
C12 Pd3 Pd4 131.1(3) . . ?
C9 Pd3 Pd4 98.8(3) . . ?
Ni3 Pd3 Pd4 58.79(4) . . ?
Ni6 Pd3 Pd4 110.36(4) . . ?
Pd2 Pd3 Pd4 61.51(3) . . ?
C12 Pd3 Pd8 105.7(3) . . ?
C9 Pd3 Pd8 146.8(3) . . ?
Ni3 Pd3 Pd8 114.38(4) . . ?
Ni6 Pd3 Pd8 56.76(3) . . ?
Pd2 Pd3 Pd8 56.75(3) . . ?
Pd4 Pd3 Pd8 84.64(3) . . ?
C12 Pd3 Pd9 92.2(3) . . ?
C9 Pd3 Pd9 149.8(3) . . ?
Ni3 Pd3 Pd9 113.34(4) . . ?
Ni6 Pd3 Pd9 55.46(3) . . ?
Pd2 Pd3 Pd9 84.60(3) . . ?
Pd4 Pd3 Pd9 54.93(3) . . ?
Pd8 Pd3 Pd9 54.44(2) . . ?
C5 Pd4 C2 105.6(4) . . ?
C5 Pd4 Ni4 135.3(3) . . ?
C2 Pd4 Ni4 45.3(3) . . ?
C5 Pd4 Ni3 134.3(3) . . ?
C2 Pd4 Ni3 44.1(3) . . ?
Ni4 Pd4 Ni3 54.70(4) . . ?
C5 Pd4 Pd9 50.7(3) . . ?
C2 Pd4 Pd9 137.4(3) . . ?
Ni4 Pd4 Pd9 174.05(4) . . ?
Ni3 Pd4 Pd9 122.29(4) . . ?
C5 Pd4 Pd10 52.3(3) . . ?
C2 Pd4 Pd10 138.8(3) . . ?
Ni4 Pd4 Pd10 121.90(4) . . ?
Ni3 Pd4 Pd10 173.46(4) . . ?
Pd9 Pd4 Pd10 60.48(3) . . ?
C5 Pd4 Pd13 99.1(3) . . ?
C2 Pd4 Pd13 155.2(3) . . ?
Ni4 Pd4 Pd13 115.43(4) . . ?
Ni3 Pd4 Pd13 114.51(4) . . ?
Pd9 Pd4 Pd13 60.20(3) . . ?
Pd10 Pd4 Pd13 60.90(3) . . ?
C5 Pd4 Pd3 93.7(3) . . ?
C2 Pd4 Pd3 82.6(2) . . ?
Ni4 Pd4 Pd3 110.40(4) . . ?
Ni3 Pd4 Pd3 55.73(3) . . ?
Pd9 Pd4 Pd3 67.01(3) . . ?
Pd10 Pd4 Pd3 127.49(3) . . ?
Pd13 Pd4 Pd3 93.91(3) . . ?
C5 Pd4 Pd5 94.8(3) . . ?
C2 Pd4 Pd5 84.7(2) . . ?
Ni4 Pd4 Pd5 56.26(4) . . ?
Ni3 Pd4 Pd5 110.92(4) . . ?
Pd9 Pd4 Pd5 126.63(4) . . ?
Pd10 Pd4 Pd5 66.17(3) . . ?
Pd13 Pd4 Pd5 95.52(3) . . ?
Pd3 Pd4 Pd5 166.20(4) . . ?
C5 Pd4 Pd6 141.1(3) . . ?
C2 Pd4 Pd6 101.1(3) . . ?
Ni4 Pd4 Pd6 56.83(3) . . ?
Ni3 Pd4 Pd6 84.30(4) . . ?
Pd9 Pd4 Pd6 119.03(3) . . ?
Pd10 Pd4 Pd6 89.22(3) . . ?
Pd13 Pd4 Pd6 58.83(3) . . ?
Pd3 Pd4 Pd6 117.62(3) . . ?
Pd5 Pd4 Pd6 60.00(3) . . ?
C5 Pd4 Pd2 139.8(3) . . ?
C2 Pd4 Pd2 99.7(3) . . ?
Ni4 Pd4 Pd2 84.33(4) . . ?
Ni3 Pd4 Pd2 56.22(3) . . ?
Pd9 Pd4 Pd2 89.80(3) . . ?
Pd10 Pd4 Pd2 119.33(3) . . ?
Pd13 Pd4 Pd2 58.44(3) . . ?
Pd3 Pd4 Pd2 59.03(3) . . ?
Pd5 Pd4 Pd2 118.52(3) . . ?
Pd6 Pd4 Pd2 59.01(2) . . ?
C13 Pd5 C10 98.5(4) . . ?
C13 Pd5 Ni7 49.9(3) . . ?
C10 Pd5 Ni7 147.8(3) . . ?
C13 Pd5 Ni4 143.0(3) . . ?
C10 Pd5 Ni4 45.4(3) . . ?
Ni7 Pd5 Ni4 166.79(5) . . ?
C13 Pd5 Pd4 151.3(3) . . ?
C10 Pd5 Pd4 94.5(3) . . ?
Ni7 Pd5 Pd4 111.30(4) . . ?
Ni4 Pd5 Pd4 58.18(3) . . ?
C13 Pd5 Pd6 141.6(3) . . ?
C10 Pd5 Pd6 98.0(3) . . ?
Ni7 Pd5 Pd6 111.26(4) . . ?
Ni4 Pd5 Pd6 57.46(4) . . ?
Pd4 Pd5 Pd6 60.21(3) . . ?
C13 Pd5 Pd11 97.5(3) . . ?
C10 Pd5 Pd11 150.3(3) . . ?
Ni7 Pd5 Pd11 56.14(3) . . ?
Ni4 Pd5 Pd11 112.22(4) . . ?
Pd4 Pd5 Pd11 83.13(3) . . ?
Pd6 Pd5 Pd11 55.12(3) . . ?
C13 Pd5 Pd10 102.0(3) . . ?
C10 Pd5 Pd10 144.4(3) . . ?
Ni7 Pd5 Pd10 55.90(3) . . ?
Ni4 Pd5 Pd10 113.13(4) . . ?
Pd4 Pd5 Pd10 55.40(3) . . ?
Pd6 Pd5 Pd10 83.55(3) . . ?
Pd11 Pd5 Pd10 53.80(2) . . ?
C6 Pd6 C3 101.2(4) . . ?
C6 Pd6 Ni4 131.9(3) . . ?
C3 Pd6 Ni4 46.7(3) . . ?
C6 Pd6 Ni2 132.4(3) . . ?
C3 Pd6 Ni2 45.0(3) . . ?
Ni4 Pd6 Ni2 55.52(4) . . ?
C6 Pd6 Pd12 53.2(3) . . ?
C3 Pd6 Pd12 134.7(3) . . ?
Ni4 Pd6 Pd12 174.77(4) . . ?
Ni2 Pd6 Pd12 121.01(4) . . ?
C6 Pd6 Pd11 51.8(3) . . ?
C3 Pd6 Pd11 136.9(3) . . ?
Ni4 Pd6 Pd11 122.20(4) . . ?
Ni2 Pd6 Pd11 175.81(4) . . ?
Pd12 Pd6 Pd11 60.98(3) . . ?
C6 Pd6 Pd13 100.5(3) . . ?
C3 Pd6 Pd13 158.2(3) . . ?
Ni4 Pd6 Pd13 116.18(4) . . ?
Ni2 Pd6 Pd13 116.64(4) . . ?
Pd12 Pd6 Pd13 60.98(3) . . ?
Pd11 Pd6 Pd13 60.53(3) . . ?
C6 Pd6 Pd2 141.3(3) . . ?
C3 Pd6 Pd2 102.2(3) . . ?
Ni4 Pd6 Pd2 86.06(4) . . ?
Ni2 Pd6 Pd2 57.67(3) . . ?
Pd12 Pd6 Pd2 88.73(3) . . ?
Pd11 Pd6 Pd2 119.67(3) . . ?
Pd13 Pd6 Pd2 59.16(3) . . ?
C6 Pd6 Pd1 93.5(3) . . ?
C3 Pd6 Pd1 81.7(3) . . ?
Ni4 Pd6 Pd1 111.03(4) . . ?
Ni2 Pd6 Pd1 55.59(4) . . ?
Pd12 Pd6 Pd1 65.86(3) . . ?
Pd11 Pd6 Pd1 126.76(4) . . ?
Pd13 Pd6 Pd1 96.30(3) . . ?
Pd2 Pd6 Pd1 60.27(3) . . ?
C6 Pd6 Pd5 92.0(3) . . ?
C3 Pd6 Pd5 84.6(3) . . ?
Ni4 Pd6 Pd5 56.44(4) . . ?
Ni2 Pd6 Pd5 111.86(4) . . ?
Pd12 Pd6 Pd5 127.12(4) . . ?
Pd11 Pd6 Pd5 66.20(3) . . ?
Pd13 Pd6 Pd5 95.30(3) . . ?
Pd2 Pd6 Pd5 120.46(3) . . ?
Pd1 Pd6 Pd5 166.03(4) . . ?
C6 Pd6 Pd4 139.7(3) . . ?
C3 Pd6 Pd4 103.7(3) . . ?
Ni4 Pd6 Pd4 57.71(3) . . ?
Ni2 Pd6 Pd4 87.01(4) . . ?
Pd12 Pd6 Pd4 119.68(3) . . ?
Pd11 Pd6 Pd4 88.83(3) . . ?
Pd13 Pd6 Pd4 58.70(2) . . ?
Pd2 Pd6 Pd4 61.18(3) . . ?
Pd1 Pd6 Pd4 120.95(3) . . ?
Pd5 Pd6 Pd4 59.79(3) . . ?
C14 Pd7 C4 91.6(4) . . ?
C14 Pd7 C20 91.5(4) . . ?
C4 Pd7 C20 115.7(3) . . ?
C14 Pd7 Ni8 94.7(3) . . ?
C4 Pd7 Ni8 158.3(2) . . ?
C20 Pd7 Ni8 43.5(3) . . ?
C14 Pd7 Ni5 46.2(3) . . ?
C4 Pd7 Ni5 124.1(2) . . ?
C20 Pd7 Ni5 102.3(3) . . ?
Ni8 Pd7 Ni5 73.86(5) . . ?
C14 Pd7 Pd2 114.4(3) . . ?
C4 Pd7 Pd2 47.2(2) . . ?
C20 Pd7 Pd2 146.8(3) . . ?
Ni8 Pd7 Pd2 143.81(4) . . ?
Ni5 Pd7 Pd2 110.60(4) . . ?
C14 Pd7 Ni9 134.5(3) . . ?
C4 Pd7 Ni9 107.3(2) . . ?
C20 Pd7 Ni9 43.0(3) . . ?
Ni8 Pd7 Ni9 54.60(4) . . ?
Ni5 Pd7 Ni9 128.23(5) . . ?
Pd2 Pd7 Ni9 108.50(4) . . ?
C14 Pd7 Pd13 162.2(3) . . ?
C4 Pd7 Pd13 94.9(2) . . ?
C20 Pd7 Pd13 100.5(3) . . ?
Ni8 Pd7 Pd13 85.30(4) . . ?
Ni5 Pd7 Pd13 117.58(4) . . ?
Pd2 Pd7 Pd13 60.33(3) . . ?
Ni9 Pd7 Pd13 58.57(3) . . ?
C14 Pd7 Pd12 104.5(3) . . ?
C4 Pd7 Pd12 137.1(2) . . ?
C20 Pd7 Pd12 103.5(3) . . ?
Ni8 Pd7 Pd12 60.69(4) . . ?
Ni5 Pd7 Pd12 58.34(3) . . ?
Pd2 Pd7 Pd12 90.25(3) . . ?
Ni9 Pd7 Pd12 89.32(4) . . ?
Pd13 Pd7 Pd12 60.09(3) . . ?
C14 Pd7 Pd8 134.9(3) . . ?
C4 Pd7 Pd8 50.0(2) . . ?
C20 Pd7 Pd8 87.0(3) . . ?
Ni8 Pd7 Pd8 113.78(4) . . ?
Ni5 Pd7 Pd8 170.65(5) . . ?
Pd2 Pd7 Pd8 60.07(3) . . ?
Ni9 Pd7 Pd8 59.17(3) . . ?
Pd13 Pd7 Pd8 59.59(2) . . ?
Pd12 Pd7 Pd8 119.68(3) . . ?
C14 Pd7 Pd1 73.4(3) . . ?
C4 Pd7 Pd1 86.2(2) . . ?
C20 Pd7 Pd1 154.2(3) . . ?
Ni8 Pd7 Pd1 115.52(4) . . ?
Ni5 Pd7 Pd1 52.17(4) . . ?
Pd2 Pd7 Pd1 58.43(3) . . ?
Ni9 Pd7 Pd1 146.47(4) . . ?
Pd13 Pd7 Pd1 90.44(3) . . ?
Pd12 Pd7 Pd1 61.97(3) . . ?
Pd8 Pd7 Pd1 118.49(3) . . ?
C15 Pd8 C4 94.9(4) . . ?
C15 Pd8 Ni6 47.2(4) . . ?
C4 Pd8 Ni6 123.7(2) . . ?
C15 Pd8 Ni9 126.2(3) . . ?
C4 Pd8 Ni9 108.8(2) . . ?
Ni6 Pd8 Ni9 126.82(5) . . ?
C15 Pd8 Ni10 88.9(3) . . ?
C4 Pd8 Ni10 159.4(2) . . ?
Ni6 Pd8 Ni10 72.90(4) . . ?
Ni9 Pd8 Ni10 54.00(4) . . ?
C15 Pd8 Pd2 123.4(3) . . ?
C4 Pd8 Pd2 46.7(3) . . ?
Ni6 Pd8 Pd2 113.89(4) . . ?
Ni9 Pd8 Pd2 107.35(4) . . ?
Ni10 Pd8 Pd2 142.93(4) . . ?
C15 Pd8 Pd9 105.5(4) . . ?
C4 Pd8 Pd9 138.2(2) . . ?
Ni6 Pd8 Pd9 59.03(3) . . ?
Ni9 Pd8 Pd9 88.16(4) . . ?
Ni10 Pd8 Pd9 58.93(3) . . ?
Pd2 Pd8 Pd9 92.14(3) . . ?
C15 Pd8 Pd13 165.1(4) . . ?
C4 Pd8 Pd13 96.2(3) . . ?
Ni6 Pd8 Pd13 117.89(4) . . ?
Ni9 Pd8 Pd13 58.77(3) . . ?
Ni10 Pd8 Pd13 84.24(4) . . ?
Pd2 Pd8 Pd13 59.93(3) . . ?
Pd9 Pd8 Pd13 59.64(3) . . ?
C15 Pd8 Pd7 134.9(4) . . ?
C4 Pd8 Pd7 51.4(2) . . ?
Ni6 Pd8 Pd7 172.34(4) . . ?
Ni9 Pd8 Pd7 59.36(3) . . ?
Ni10 Pd8 Pd7 113.35(4) . . ?
Pd2 Pd8 Pd7 58.48(3) . . ?
Pd9 Pd8 Pd7 119.61(3) . . ?
Pd13 Pd8 Pd7 59.99(2) . . ?
C15 Pd8 Pd3 80.6(3) . . ?
C4 Pd8 Pd3 83.6(2) . . ?
Ni6 Pd8 Pd3 54.90(3) . . ?
Ni9 Pd8 Pd3 147.52(4) . . ?
Ni10 Pd8 Pd3 117.06(4) . . ?
Pd2 Pd8 Pd3 59.02(3) . . ?
Pd9 Pd8 Pd3 64.83(3) . . ?
Pd13 Pd8 Pd3 90.77(3) . . ?
Pd7 Pd8 Pd3 117.45(3) . . ?
C16 Pd9 C5 98.2(4) . . ?
C16 Pd9 Ni6 46.5(3) . . ?
C5 Pd9 Ni6 121.8(3) . . ?
C16 Pd9 Ni10 84.0(3) . . ?
C5 Pd9 Ni10 160.8(3) . . ?
Ni6 Pd9 Ni10 73.25(4) . . ?
C16 Pd9 Pd4 126.6(3) . . ?
C5 Pd9 Pd4 46.9(3) . . ?
Ni6 Pd9 Pd4 111.43(4) . . ?
Ni10 Pd9 Pd4 143.46(4) . . ?
C16 Pd9 Ni11 122.3(3) . . ?
C5 Pd9 Ni11 110.0(3) . . ?
Ni6 Pd9 Ni11 127.65(5) . . ?
Ni10 Pd9 Ni11 54.50(4) . . ?
Pd4 Pd9 Ni11 108.87(4) . . ?
C16 Pd9 Pd13 163.5(3) . . ?
C5 Pd9 Pd13 96.2(3) . . ?
Ni6 Pd9 Pd13 118.13(4) . . ?
Ni10 Pd9 Pd13 85.15(4) . . ?
Pd4 Pd9 Pd13 60.19(3) . . ?
Ni11 Pd9 Pd13 59.12(3) . . ?
C16 Pd9 Pd10 135.5(3) . . ?
C5 Pd9 Pd10 51.4(3) . . ?
Ni6 Pd9 Pd10 171.14(5) . . ?
Ni10 Pd9 Pd10 114.74(4) . . ?
Pd4 Pd9 Pd10 59.97(3) . . ?
Ni11 Pd9 Pd10 60.23(3) . . ?
Pd13 Pd9 Pd10 60.72(3) . . ?
C16 Pd9 Pd8 103.5(3) . . ?
C5 Pd9 Pd8 136.5(3) . . ?
Ni6 Pd9 Pd8 58.68(3) . . ?
Ni10 Pd9 Pd8 60.05(3) . . ?
Pd4 Pd9 Pd8 90.51(3) . . ?
Ni11 Pd9 Pd8 89.41(4) . . ?
Pd13 Pd9 Pd8 60.23(2) . . ?
Pd10 Pd9 Pd8 120.95(3) . . ?
C16 Pd9 Pd3 84.5(3) . . ?
C5 Pd9 Pd3 84.8(3) . . ?
Ni6 Pd9 Pd3 53.40(3) . . ?
Ni10 Pd9 Pd3 114.42(4) . . ?
Pd4 Pd9 Pd3 58.06(3) . . ?
Ni11 Pd9 Pd3 145.14(4) . . ?
Pd13 Pd9 Pd3 88.77(3) . . ?
Pd10 Pd9 Pd3 118.02(3) . . ?
Pd8 Pd9 Pd3 60.73(3) . . ?
C17 Pd10 C5 95.7(4) . . ?
C17 Pd10 C23 86.9(4) . . ?
C5 Pd10 C23 118.5(4) . . ?
C17 Pd10 Ni7 46.7(3) . . ?
C5 Pd10 Ni7 124.8(3) . . ?
C23 Pd10 Ni7 100.6(3) . . ?
C17 Pd10 Pd4 120.5(3) . . ?
C5 Pd10 Pd4 46.5(2) . . ?
C23 Pd10 Pd4 146.8(2) . . ?
Ni7 Pd10 Pd4 111.77(4) . . ?
C17 Pd10 Ni12 92.0(3) . . ?
C5 Pd10 Ni12 158.8(3) . . ?
C23 Pd10 Ni12 42.2(3) . . ?
Ni7 Pd10 Ni12 74.15(5) . . ?
Pd4 Pd10 Ni12 141.21(4) . . ?
C17 Pd10 Pd9 135.2(3) . . ?
C5 Pd10 Pd9 49.4(3) . . ?
C23 Pd10 Pd9 88.1(3) . . ?
Ni7 Pd10 Pd9 171.27(5) . . ?
Pd4 Pd10 Pd9 59.55(3) . . ?
Ni12 Pd10 Pd9 112.92(4) . . ?
C17 Pd10 Pd11 105.4(3) . . ?
C5 Pd10 Pd11 136.7(3) . . ?
C23 Pd10 Pd11 100.2(3) . . ?
Ni7 Pd10 Pd11 59.18(3) . . ?
Pd4 Pd10 Pd11 90.55(3) . . ?
Ni12 Pd10 Pd11 58.54(4) . . ?
Pd9 Pd10 Pd11 119.31(3) . . ?
C17 Pd10 Ni11 129.0(3) . . ?
C5 Pd10 Ni11 107.4(3) . . ?
C23 Pd10 Ni11 42.1(2) . . ?
Ni7 Pd10 Ni11 127.48(5) . . ?
Pd4 Pd10 Ni11 107.99(4) . . ?
Ni12 Pd10 Ni11 53.40(4) . . ?
Pd9 Pd10 Ni11 59.57(3) . . ?
Pd11 Pd10 Ni11 88.08(4) . . ?
C17 Pd10 Pd13 164.7(3) . . ?
C5 Pd10 Pd13 93.7(2) . . ?
C23 Pd10 Pd13 99.1(2) . . ?
Ni7 Pd10 Pd13 118.14(4) . . ?
Pd4 Pd10 Pd13 59.63(3) . . ?
Ni12 Pd10 Pd13 83.32(4) . . ?
Pd9 Pd10 Pd13 59.47(3) . . ?
Pd11 Pd10 Pd13 59.84(2) . . ?
Ni11 Pd10 Pd13 58.50(3) . . ?
C17 Pd10 Pd5 78.6(3) . . ?
C5 Pd10 Pd5 85.5(3) . . ?
C23 Pd10 Pd5 153.2(3) . . ?
Ni7 Pd10 Pd5 53.34(4) . . ?
Pd4 Pd10 Pd5 58.43(3) . . ?
Ni12 Pd10 Pd5 115.43(4) . . ?
Pd9 Pd10 Pd5 117.96(3) . . ?
Pd11 Pd10 Pd5 63.08(3) . . ?
Ni11 Pd10 Pd5 146.19(4) . . ?
Pd13 Pd10 Pd5 90.26(3) . . ?
C18 Pd11 C6 93.3(4) . . ?
C18 Pd11 C24 86.5(4) . . ?
C6 Pd11 C24 117.3(4) . . ?
C18 Pd11 Ni7 46.6(4) . . ?
C6 Pd11 Ni7 121.7(3) . . ?
C24 Pd11 Ni7 102.4(2) . . ?
C18 Pd11 Ni12 91.0(3) . . ?
C6 Pd11 Ni12 159.5(3) . . ?
C24 Pd11 Ni12 42.9(2) . . ?
Ni7 Pd11 Ni12 74.91(5) . . ?
C18 Pd11 Pd6 120.4(3) . . ?
C6 Pd11 Pd6 46.3(3) . . ?
C24 Pd11 Pd6 145.3(2) . . ?
Ni7 Pd11 Pd6 111.96(4) . . ?
Ni12 Pd11 Pd6 143.48(4) . . ?
C18 Pd11 Ni13 129.2(3) . . ?
C6 Pd11 Ni13 109.0(3) . . ?
C24 Pd11 Ni13 42.7(2) . . ?
Ni7 Pd11 Ni13 128.87(5) . . ?
Ni12 Pd11 Ni13 54.14(4) . . ?
Pd6 Pd11 Ni13 107.30(4) . . ?
C18 Pd11 Pd10 104.9(4) . . ?
C6 Pd11 Pd10 136.8(3) . . ?
C24 Pd11 Pd10 102.9(2) . . ?
Ni7 Pd11 Pd10 58.85(3) . . ?
Ni12 Pd11 Pd10 60.51(4) . . ?
Pd6 Pd11 Pd10 91.40(3) . . ?
Ni13 Pd11 Pd10 89.38(4) . . ?
C18 Pd11 Pd13 165.0(4) . . ?
C6 Pd11 Pd13 95.8(3) . . ?
C24 Pd11 Pd13 99.8(2) . . ?
Ni7 Pd11 Pd13 118.48(4) . . ?
Ni12 Pd11 Pd13 84.71(4) . . ?
Pd6 Pd11 Pd13 60.07(3) . . ?
Ni13 Pd11 Pd13 58.25(3) . . ?
Pd10 Pd11 Pd13 60.52(3) . . ?
C18 Pd11 Pd12 134.2(4) . . ?
C6 Pd11 Pd12 51.5(3) . . ?
C24 Pd11 Pd12 86.3(2) . . ?
Ni7 Pd11 Pd12 171.18(5) . . ?
Ni12 Pd11 Pd12 113.04(4) . . ?
Pd6 Pd11 Pd12 59.46(3) . . ?
Ni13 Pd11 Pd12 58.90(3) . . ?
Pd10 Pd11 Pd12 120.83(3) . . ?
Pd13 Pd11 Pd12 60.32(3) . . ?
C18 Pd11 Pd5 78.6(3) . . ?
C6 Pd11 Pd5 83.3(3) . . ?
C24 Pd11 Pd5 155.4(2) . . ?
Ni7 Pd11 Pd5 53.28(4) . . ?
Ni12 Pd11 Pd5 117.20(4) . . ?
Pd6 Pd11 Pd5 58.68(3) . . ?
Ni13 Pd11 Pd5 146.84(4) . . ?
Pd10 Pd11 Pd5 63.12(3) . . ?
Pd13 Pd11 Pd5 90.63(3) . . ?
Pd12 Pd11 Pd5 118.09(3) . . ?
C19 Pd12 C6 97.2(4) . . ?
C19 Pd12 Ni5 47.3(3) . . ?
C6 Pd12 Ni5 123.9(3) . . ?
C19 Pd12 Ni13 125.2(4) . . ?
C6 Pd12 Ni13 108.9(3) . . ?
Ni5 Pd12 Ni13 126.84(5) . . ?
C19 Pd12 Pd6 123.9(4) . . ?
C6 Pd12 Pd6 46.1(2) . . ?
Ni5 Pd12 Pd6 111.90(4) . . ?
Ni13 Pd12 Pd6 108.50(4) . . ?
C19 Pd12 Ni8 88.3(3) . . ?
C6 Pd12 Ni8 160.5(3) . . ?
Ni5 Pd12 Ni8 73.06(5) . . ?
Ni13 Pd12 Ni8 53.85(4) . . ?
Pd6 Pd12 Ni8 141.72(4) . . ?
C19 Pd12 Pd11 134.9(3) . . ?
C6 Pd12 Pd11 50.1(3) . . ?
Ni5 Pd12 Pd11 171.38(5) . . ?
Ni13 Pd12 Pd11 60.29(3) . . ?
Pd6 Pd12 Pd11 59.56(3) . . ?
Ni8 Pd12 Pd11 114.10(4) . . ?
C19 Pd12 Pd7 105.5(3) . . ?
C6 Pd12 Pd7 136.5(2) . . ?
Ni5 Pd12 Pd7 59.19(3) . . ?
Ni13 Pd12 Pd7 87.68(4) . . ?
Pd6 Pd12 Pd7 90.77(3) . . ?
Ni8 Pd12 Pd7 58.09(3) . . ?
Pd11 Pd12 Pd7 119.61(3) . . ?
C19 Pd12 Pd13 165.4(3) . . ?
C6 Pd12 Pd13 94.2(3) . . ?
Ni5 Pd12 Pd13 118.25(4) . . ?
Ni13 Pd12 Pd13 58.49(3) . . ?
Pd6 Pd12 Pd13 59.89(3) . . ?
Ni8 Pd12 Pd13 83.83(4) . . ?
Pd11 Pd12 Pd13 59.70(2) . . ?
Pd7 Pd12 Pd13 59.91(2) . . ?
C19 Pd12 Pd1 80.6(3) . . ?
C6 Pd12 Pd1 84.3(3) . . ?
Ni5 Pd12 Pd1 53.05(4) . . ?
Ni13 Pd12 Pd1 147.24(4) . . ?
Pd6 Pd12 Pd1 58.87(3) . . ?
Ni8 Pd12 Pd1 115.08(4) . . ?
Pd11 Pd12 Pd1 118.36(3) . . ?
Pd7 Pd12 Pd1 64.03(3) . . ?
Pd13 Pd12 Pd1 91.52(3) . . ?
Ni13 Pd13 Ni9 58.67(4) . . ?
Ni13 Pd13 Ni11 58.51(4) . . ?
Ni9 Pd13 Ni11 58.67(4) . . ?
Ni13 Pd13 Pd4 146.99(4) . . ?
Ni9 Pd13 Pd4 145.64(4) . . ?
Ni11 Pd13 Pd4 109.36(4) . . ?
Ni13 Pd13 Pd9 118.80(4) . . ?
Ni9 Pd13 Pd9 89.08(4) . . ?
Ni11 Pd13 Pd9 60.30(3) . . ?
Pd4 Pd13 Pd9 59.61(3) . . ?
Ni13 Pd13 Pd6 108.79(4) . . ?
Ni9 Pd13 Pd6 146.14(4) . . ?
Ni11 Pd13 Pd6 145.95(4) . . ?
Pd4 Pd13 Pd6 62.47(3) . . ?
Pd9 Pd13 Pd6 122.08(3) . . ?
Ni13 Pd13 Pd2 143.94(4) . . ?
Ni9 Pd13 Pd2 108.12(4) . . ?
Ni11 Pd13 Pd2 147.73(4) . . ?
Pd4 Pd13 Pd2 63.37(3) . . ?
Pd9 Pd13 Pd2 92.34(3) . . ?
Pd6 Pd13 Pd2 61.81(3) . . ?
Ni13 Pd13 Pd11 60.76(3) . . ?
Ni9 Pd13 Pd11 119.41(4) . . ?
Ni11 Pd13 Pd11 89.00(4) . . ?
Pd4 Pd13 Pd11 90.35(3) . . ?
Pd9 Pd13 Pd11 119.44(3) . . ?
Pd6 Pd13 Pd11 59.41(3) . . ?
Pd2 Pd13 Pd11 121.20(3) . . ?
Ni13 Pd13 Pd8 118.55(4) . . ?
Ni9 Pd13 Pd8 59.88(3) . . ?
Ni11 Pd13 Pd8 90.03(4) . . ?
Pd4 Pd13 Pd8 90.12(3) . . ?
Pd9 Pd13 Pd8 60.13(3) . . ?
Pd6 Pd13 Pd8 121.57(3) . . ?
Pd2 Pd13 Pd8 59.78(3) . . ?
Pd11 Pd13 Pd8 179.02(3) . . ?
Ni13 Pd13 Pd7 88.36(4) . . ?
Ni9 Pd13 Pd7 59.87(3) . . ?
Ni11 Pd13 Pd7 118.51(4) . . ?
Pd4 Pd13 Pd7 121.93(3) . . ?
Pd9 Pd13 Pd7 120.53(3) . . ?
Pd6 Pd13 Pd7 90.38(3) . . ?
Pd2 Pd13 Pd7 58.57(3) . . ?
Pd11 Pd13 Pd7 119.98(3) . . ?
Pd8 Pd13 Pd7 60.42(3) . . ?
Ni13 Pd13 Pd12 59.60(3) . . ?
Ni9 Pd13 Pd12 90.01(4) . . ?
Ni11 Pd13 Pd12 118.10(4) . . ?
Pd4 Pd13 Pd12 121.60(3) . . ?
Pd9 Pd13 Pd12 178.40(4) . . ?
Pd6 Pd13 Pd12 59.13(3) . . ?
Pd2 Pd13 Pd12 89.19(3) . . ?
Pd11 Pd13 Pd12 59.98(2) . . ?
Pd8 Pd13 Pd12 120.42(3) . . ?
Pd7 Pd13 Pd12 60.00(2) . . ?
Ni13 Pd13 Pd10 90.31(4) . . ?
Ni9 Pd13 Pd10 118.97(4) . . ?
Ni11 Pd13 Pd10 60.31(3) . . ?
Pd4 Pd13 Pd10 59.48(3) . . ?
Pd9 Pd13 Pd10 59.81(3) . . ?
Pd6 Pd13 Pd10 90.49(3) . . ?
Pd2 Pd13 Pd10 122.84(3) . . ?
Pd11 Pd13 Pd10 59.64(3) . . ?
Pd8 Pd13 Pd10 119.94(3) . . ?
Pd7 Pd13 Pd10 178.59(4) . . ?
Pd12 Pd13 Pd10 119.62(3) . . ?
C28 Ni1 C27 112.4(5) . . ?
C28 Ni1 C26 107.9(6) . . ?
C27 Ni1 C26 110.1(6) . . ?
C28 Ni1 Ni2 107.6(4) . . ?
C27 Ni1 Ni2 131.8(4) . . ?
C26 Ni1 Ni2 80.9(4) . . ?
C28 Ni1 Ni3 130.4(4) . . ?
C27 Ni1 Ni3 79.2(4) . . ?
C26 Ni1 Ni3 112.6(4) . . ?
Ni2 Ni1 Ni3 54.29(5) . . ?
C28 Ni1 Ni4 78.0(4) . . ?
C27 Ni1 Ni4 110.0(4) . . ?
C26 Ni1 Ni4 132.9(4) . . ?
Ni2 Ni1 Ni4 53.84(5) . . ?
Ni3 Ni1 Ni4 53.55(4) . . ?
C8 Ni2 C1 100.4(5) . . ?
C8 Ni2 C3 97.0(5) . . ?
C1 Ni2 C3 159.0(5) . . ?
C8 Ni2 Ni4 149.0(3) . . ?
C1 Ni2 Ni4 108.8(3) . . ?
C3 Ni2 Ni4 52.3(3) . . ?
C8 Ni2 Ni3 149.6(3) . . ?
C1 Ni2 Ni3 49.4(3) . . ?
C3 Ni2 Ni3 112.0(3) . . ?
Ni4 Ni2 Ni3 59.76(5) . . ?
C8 Ni2 Pd1 51.9(3) . . ?
C1 Ni2 Pd1 101.8(3) . . ?
C3 Ni2 Pd1 98.3(3) . . ?
Ni4 Ni2 Pd1 128.25(6) . . ?
Ni3 Ni2 Pd1 128.23(6) . . ?
C8 Ni2 Pd6 109.7(4) . . ?
C1 Ni2 Pd6 123.7(3) . . ?
C3 Ni2 Pd6 59.8(3) . . ?
Ni4 Ni2 Pd6 62.02(4) . . ?
Ni3 Ni2 Pd6 93.42(5) . . ?
Pd1 Ni2 Pd6 66.34(4) . . ?
C8 Ni2 Pd2 109.7(3) . . ?
C1 Ni2 Pd2 60.5(3) . . ?
C3 Ni2 Pd2 123.8(3) . . ?
Ni4 Ni2 Pd2 93.96(5) . . ?
Ni3 Ni2 Pd2 61.94(4) . . ?
Pd1 Ni2 Pd2 66.36(4) . . ?
Pd6 Ni2 Pd2 64.84(4) . . ?
C8 Ni2 Ni1 113.5(4) . . ?
C1 Ni2 Ni1 78.6(3) . . ?
C3 Ni2 Ni1 83.7(3) . . ?
Ni4 Ni2 Ni1 64.08(5) . . ?
Ni3 Ni2 Ni1 63.05(5) . . ?
Pd1 Ni2 Ni1 165.32(7) . . ?
Pd6 Ni2 Ni1 125.85(6) . . ?
Pd2 Ni2 Ni1 124.46(6) . . ?
C9 Ni3 C1 96.6(4) . . ?
C9 Ni3 C2 100.7(4) . . ?
C1 Ni3 C2 158.5(4) . . ?
C9 Ni3 Ni4 151.8(3) . . ?
C1 Ni3 Ni4 110.0(3) . . ?
C2 Ni3 Ni4 51.4(3) . . ?
C9 Ni3 Ni2 146.8(3) . . ?
C1 Ni3 Ni2 50.3(3) . . ?
C2 Ni3 Ni2 111.2(3) . . ?
Ni4 Ni3 Ni2 60.11(5) . . ?
C9 Ni3 Pd3 51.3(3) . . ?
C1 Ni3 Pd3 101.5(3) . . ?
C2 Ni3 Pd3 99.3(3) . . ?
Ni4 Ni3 Pd3 127.82(6) . . ?
Ni2 Ni3 Pd3 128.24(6) . . ?
C9 Ni3 Pd2 106.7(3) . . ?
C1 Ni3 Pd2 61.1(3) . . ?
C2 Ni3 Pd2 124.5(3) . . ?
Ni4 Ni3 Pd2 94.56(5) . . ?
Ni2 Ni3 Pd2 62.59(4) . . ?
Pd3 Ni3 Pd2 65.71(4) . . ?
C9 Ni3 Pd4 109.3(3) . . ?
C1 Ni3 Pd4 126.0(3) . . ?
C2 Ni3 Pd4 59.3(3) . . ?
Ni4 Ni3 Pd4 62.39(4) . . ?
Ni2 Ni3 Pd4 95.26(5) . . ?
Pd3 Ni3 Pd4 65.47(4) . . ?
Pd2 Ni3 Pd4 66.27(4) . . ?
C9 Ni3 Ni1 114.5(3) . . ?
C1 Ni3 Ni1 78.7(3) . . ?
C2 Ni3 Ni1 82.6(3) . . ?
Ni4 Ni3 Ni1 64.04(5) . . ?
Ni2 Ni3 Ni1 62.67(5) . . ?
Pd3 Ni3 Ni1 165.80(6) . . ?
Pd2 Ni3 Ni1 124.73(6) . . ?
Pd4 Ni3 Ni1 126.03(6) . . ?
C10 Ni4 C2 95.7(4) . . ?
C10 Ni4 C3 103.1(4) . . ?
C2 Ni4 C3 158.4(4) . . ?
C10 Ni4 Ni3 145.5(3) . . ?
C2 Ni4 Ni3 50.0(3) . . ?
C3 Ni4 Ni3 110.2(3) . . ?
C10 Ni4 Ni2 152.9(3) . . ?
C2 Ni4 Ni2 109.9(3) . . ?
C3 Ni4 Ni2 50.2(3) . . ?
Ni3 Ni4 Ni2 60.13(5) . . ?
C10 Ni4 Pd5 51.1(3) . . ?
C2 Ni4 Pd5 100.6(3) . . ?
C3 Ni4 Pd5 99.6(3) . . ?
Ni3 Ni4 Pd5 128.44(6) . . ?
Ni2 Ni4 Pd5 128.43(6) . . ?
C10 Ni4 Pd6 111.0(3) . . ?
C2 Ni4 Pd6 123.2(3) . . ?
C3 Ni4 Pd6 59.5(3) . . ?
Ni3 Ni4 Pd6 93.90(5) . . ?
Ni2 Ni4 Pd6 62.46(4) . . ?
Pd5 Ni4 Pd6 66.10(4) . . ?
C10 Ni4 Pd4 105.4(3) . . ?
C2 Ni4 Pd4 59.3(3) . . ?
C3 Ni4 Pd4 124.0(3) . . ?
Ni3 Ni4 Pd4 62.91(4) . . ?
Ni2 Ni4 Pd4 95.60(5) . . ?
Pd5 Ni4 Pd4 65.57(4) . . ?
Pd6 Ni4 Pd4 65.46(4) . . ?
C10 Ni4 Ni1 115.6(3) . . ?
C2 Ni4 Ni1 80.9(3) . . ?
C3 Ni4 Ni1 81.4(3) . . ?
Ni3 Ni4 Ni1 62.41(5) . . ?
Ni2 Ni4 Ni1 62.08(5) . . ?
Pd5 Ni4 Ni1 166.64(6) . . ?
Pd6 Ni4 Ni1 124.30(6) . . ?
Pd4 Ni4 Ni1 124.93(6) . . ?
C29 Ni5 C14 94.7(5) . . ?
C29 Ni5 C19 97.0(4) . . ?
C14 Ni5 C19 154.3(5) . . ?
C29 Ni5 C11 100.1(5) . . ?
C14 Ni5 C11 94.2(4) . . ?
C19 Ni5 C11 106.1(5) . . ?
C29 Ni5 Pd1 148.9(4) . . ?
C14 Ni5 Pd1 87.9(3) . . ?
C19 Ni5 Pd1 93.7(3) . . ?
C11 Ni5 Pd1 48.9(3) . . ?
C29 Ni5 Pd12 135.4(4) . . ?
C14 Ni5 Pd12 110.2(3) . . ?
C19 Ni5 Pd12 47.2(3) . . ?
C11 Ni5 Pd12 113.6(3) . . ?
Pd1 Ni5 Pd12 70.78(4) . . ?
C29 Ni5 Pd7 130.6(4) . . ?
C14 Ni5 Pd7 47.8(3) . . ?
C19 Ni5 Pd7 108.6(3) . . ?
C11 Ni5 Pd7 111.7(3) . . ?
Pd1 Ni5 Pd7 71.89(4) . . ?
Pd12 Ni5 Pd7 62.47(3) . . ?
C29 Ni5 Ni8 96.4(4) . . ?
C14 Ni5 Ni8 80.3(3) . . ?
C19 Ni5 Ni8 75.7(4) . . ?
C11 Ni5 Ni8 163.1(3) . . ?
Pd1 Ni5 Ni8 114.55(5) . . ?
Pd12 Ni5 Ni8 54.85(4) . . ?
Pd7 Ni5 Ni8 53.07(4) . . ?
C30 Ni6 C16 93.6(4) . . ?
C30 Ni6 C15 95.9(4) . . ?
C16 Ni6 C15 148.0(4) . . ?
C30 Ni6 C12 97.6(4) . . ?
C16 Ni6 C12 96.2(4) . . ?
C15 Ni6 C12 112.6(4) . . ?
C30 Ni6 Pd3 144.1(3) . . ?
C16 Ni6 Pd3 98.8(3) . . ?
C15 Ni6 Pd3 91.2(3) . . ?
C12 Ni6 Pd3 47.7(3) . . ?
C30 Ni6 Pd8 138.6(3) . . ?
C16 Ni6 Pd8 107.4(3) . . ?
C15 Ni6 Pd8 48.8(3) . . ?
C12 Ni6 Pd8 114.4(3) . . ?
Pd3 Ni6 Pd8 68.34(4) . . ?
C30 Ni6 Pd9 136.7(3) . . ?
C16 Ni6 Pd9 46.9(3) . . ?
C15 Ni6 Pd9 110.2(3) . . ?
C12 Ni6 Pd9 102.9(3) . . ?
Pd3 Ni6 Pd9 71.13(4) . . ?
Pd8 Ni6 Pd9 62.29(3) . . ?
C30 Ni6 Ni10 102.9(3) . . ?
C16 Ni6 Ni10 71.1(3) . . ?
C15 Ni6 Ni10 77.0(3) . . ?
C12 Ni6 Ni10 156.4(3) . . ?
Pd3 Ni6 Ni10 112.98(5) . . ?
Pd8 Ni6 Ni10 54.57(4) . . ?
Pd9 Ni6 Ni10 53.80(4) . . ?
C31 Ni7 C17 94.1(5) . . ?
C31 Ni7 C18 96.3(5) . . ?
C17 Ni7 C18 152.5(4) . . ?
C31 Ni7 C13 102.3(5) . . ?
C17 Ni7 C13 106.3(4) . . ?
C18 Ni7 C13 96.3(4) . . ?
C31 Ni7 Pd5 150.7(4) . . ?
C17 Ni7 Pd5 91.6(4) . . ?
C18 Ni7 Pd5 91.7(3) . . ?
C13 Ni7 Pd5 48.6(3) . . ?
C31 Ni7 Pd10 131.6(4) . . ?
C17 Ni7 Pd10 47.3(3) . . ?
C18 Ni7 Pd10 108.9(3) . . ?
C13 Ni7 Pd10 114.6(3) . . ?
Pd5 Ni7 Pd10 70.75(4) . . ?
C31 Ni7 Pd11 133.4(4) . . ?
C17 Ni7 Pd11 108.8(3) . . ?
C18 Ni7 Pd11 47.5(3) . . ?
C13 Ni7 Pd11 108.9(3) . . ?
Pd5 Ni7 Pd11 70.58(4) . . ?
Pd10 Ni7 Pd11 61.97(3) . . ?
C31 Ni7 Ni12 96.3(4) . . ?
C17 Ni7 Ni12 77.9(3) . . ?
C18 Ni7 Ni12 75.7(3) . . ?
C13 Ni7 Ni12 160.5(3) . . ?
Pd5 Ni7 Ni12 113.07(5) . . ?
Pd10 Ni7 Ni12 53.93(4) . . ?
Pd11 Ni7 Ni12 52.65(4) . . ?
C32 Ni8 C25 94.0(5) . . ?
C32 Ni8 C20 96.3(5) . . ?
C25 Ni8 C20 154.6(5) . . ?
C32 Ni8 Ni13 142.6(4) . . ?
C25 Ni8 Ni13 49.8(3) . . ?
C20 Ni8 Ni13 113.5(4) . . ?
C32 Ni8 Ni9 141.8(4) . . ?
C25 Ni8 Ni9 111.5(3) . . ?
C20 Ni8 Ni9 49.5(4) . . ?
Ni13 Ni8 Ni9 64.07(5) . . ?
C32 Ni8 Pd7 120.0(4) . . ?
C25 Ni8 Pd7 130.7(4) . . ?
C20 Ni8 Pd7 61.5(4) . . ?
Ni13 Ni8 Pd7 94.69(5) . . ?
Ni9 Ni8 Pd7 63.50(4) . . ?
C32 Ni8 Pd12 120.8(4) . . ?
C25 Ni8 Pd12 71.1(4) . . ?
C20 Ni8 Pd12 121.7(4) . . ?
Ni13 Ni8 Pd12 62.14(4) . . ?
Ni9 Ni8 Pd12 94.88(5) . . ?
Pd7 Ni8 Pd12 61.22(4) . . ?
C32 Ni8 Ni5 81.0(4) . . ?
C25 Ni8 Ni5 105.7(4) . . ?
C20 Ni8 Ni5 98.8(4) . . ?
Ni13 Ni8 Ni5 114.17(6) . . ?
Ni9 Ni8 Ni5 116.39(6) . . ?
Pd7 Ni8 Ni5 53.07(4) . . ?
Pd12 Ni8 Ni5 52.09(4) . . ?
C21 Ni9 C20 85.4(5) . . ?
C21 Ni9 C7 106.4(5) . . ?
C20 Ni9 C7 118.6(5) . . ?
C21 Ni9 Ni10 49.7(4) . . ?
C20 Ni9 Ni10 133.8(3) . . ?
C7 Ni9 Ni10 88.4(3) . . ?
C21 Ni9 Ni8 131.2(4) . . ?
C20 Ni9 Ni8 49.6(3) . . ?
C7 Ni9 Ni8 85.0(3) . . ?
Ni10 Ni9 Ni8 173.17(7) . . ?
C21 Ni9 Ni13 153.2(5) . . ?
C20 Ni9 Ni13 107.4(3) . . ?
C7 Ni9 Ni13 46.8(3) . . ?
Ni10 Ni9 Ni13 117.95(6) . . ?
Ni8 Ni9 Ni13 57.89(4) . . ?
C21 Ni9 Ni11 103.7(4) . . ?
C20 Ni9 Ni11 165.6(3) . . ?
C7 Ni9 Ni11 48.4(3) . . ?
Ni10 Ni9 Ni11 58.11(4) . . ?
Ni8 Ni9 Ni11 117.66(6) . . ?
Ni13 Ni9 Ni11 59.88(4) . . ?
C21 Ni9 Pd13 133.2(4) . . ?
C20 Ni9 Pd13 120.5(4) . . ?
C7 Ni9 Pd13 94.6(3) . . ?
Ni10 Ni9 Pd13 90.88(5) . . ?
Ni8 Ni9 Pd13 91.20(5) . . ?
Ni13 Ni9 Pd13 60.54(4) . . ?
Ni11 Ni9 Pd13 60.92(4) . . ?
C21 Ni9 Pd8 76.7(4) . . ?
C20 Ni9 Pd8 100.8(4) . . ?
C7 Ni9 Pd8 140.5(3) . . ?
Ni10 Ni9 Pd8 63.22(4) . . ?
Ni8 Ni9 Pd8 123.35(6) . . ?
Ni13 Ni9 Pd8 121.89(5) . . ?
Ni11 Ni9 Pd8 92.20(5) . . ?
Pd13 Ni9 Pd8 61.35(3) . . ?
C21 Ni9 Pd7 116.3(5) . . ?
C20 Ni9 Pd7 60.6(4) . . ?
C7 Ni9 Pd7 136.7(3) . . ?
Ni10 Ni9 Pd7 124.67(6) . . ?
Ni8 Ni9 Pd7 61.89(4) . . ?
Ni13 Ni9 Pd7 90.38(5) . . ?
Ni11 Ni9 Pd7 122.45(5) . . ?
Pd13 Ni9 Pd7 61.56(3) . . ?
Pd8 Ni9 Pd7 61.46(3) . . ?
C33 Ni10 C22 94.4(5) . . ?
C33 Ni10 C21 97.1(5) . . ?
C22 Ni10 C21 134.8(6) . . ?
C33 Ni10 Ni9 145.2(3) . . ?
C22 Ni10 Ni9 109.4(3) . . ?
C21 Ni10 Ni9 48.1(4) . . ?
C33 Ni10 Ni11 143.5(3) . . ?
C22 Ni10 Ni11 49.1(3) . . ?
C21 Ni10 Ni11 108.1(4) . . ?
Ni9 Ni10 Ni11 64.30(5) . . ?
C33 Ni10 Pd9 115.8(3) . . ?
C22 Ni10 Pd9 76.6(4) . . ?
C21 Ni10 Pd9 133.7(4) . . ?
Ni9 Ni10 Pd9 94.74(5) . . ?
Ni11 Ni10 Pd9 63.48(4) . . ?
C33 Ni10 Pd8 116.6(3) . . ?
C22 Ni10 Pd8 134.9(4) . . ?
C21 Ni10 Pd8 75.8(4) . . ?
Ni9 Ni10 Pd8 62.77(4) . . ?
Ni11 Ni10 Pd8 95.38(5) . . ?
Pd9 Ni10 Pd8 61.01(4) . . ?
C33 Ni10 Ni6 75.5(4) . . ?
C22 Ni10 Ni6 112.9(4) . . ?
C21 Ni10 Ni6 112.3(5) . . ?
Ni9 Ni10 Ni6 115.23(6) . . ?
Ni11 Ni10 Ni6 116.33(5) . . ?
Pd9 Ni10 Ni6 52.95(4) . . ?
Pd8 Ni10 Ni6 52.53(3) . . ?
C22 Ni11 C23 87.9(5) . . ?
C22 Ni11 C7 106.4(5) . . ?
C23 Ni11 C7 116.5(5) . . ?
C22 Ni11 Ni12 134.8(3) . . ?
C23 Ni11 Ni12 49.5(3) . . ?
C7 Ni11 Ni12 84.7(3) . . ?
C22 Ni11 Ni10 47.4(3) . . ?
C23 Ni11 Ni10 134.4(3) . . ?
C7 Ni11 Ni10 89.3(3) . . ?
Ni12 Ni11 Ni10 174.01(6) . . ?
C22 Ni11 Ni13 153.0(4) . . ?
C23 Ni11 Ni13 107.2(4) . . ?
C7 Ni11 Ni13 47.0(3) . . ?
Ni12 Ni11 Ni13 57.97(4) . . ?
Ni10 Ni11 Ni13 117.43(6) . . ?
C22 Ni11 Ni9 101.5(3) . . ?
C23 Ni11 Ni9 165.4(4) . . ?
C7 Ni11 Ni9 50.4(3) . . ?
Ni12 Ni11 Ni9 117.80(6) . . ?
Ni10 Ni11 Ni9 57.59(4) . . ?
Ni13 Ni11 Ni9 59.87(4) . . ?
C22 Ni11 Pd13 130.4(3) . . ?
C23 Ni11 Pd13 121.1(3) . . ?
C7 Ni11 Pd13 95.6(3) . . ?
Ni12 Ni11 Pd13 90.26(5) . . ?
Ni10 Ni11 Pd13 90.26(5) . . ?
Ni13 Ni11 Pd13 60.36(4) . . ?
Ni9 Ni11 Pd13 60.41(4) . . ?
C22 Ni11 Pd9 75.0(4) . . ?
C23 Ni11 Pd9 103.0(4) . . ?
C7 Ni11 Pd9 140.5(3) . . ?
Ni12 Ni11 Pd9 123.18(6) . . ?
Ni10 Ni11 Pd9 62.02(4) . . ?
Ni13 Ni11 Pd9 120.94(5) . . ?
Ni9 Ni11 Pd9 90.23(5) . . ?
Pd13 Ni11 Pd9 60.59(3) . . ?
C22 Ni11 Pd10 115.0(4) . . ?
C23 Ni11 Pd10 62.2(3) . . ?
C7 Ni11 Pd10 138.3(3) . . ?
Ni12 Ni11 Pd10 63.05(4) . . ?
Ni10 Ni11 Pd10 122.21(6) . . ?
Ni13 Ni11 Pd10 91.91(5) . . ?
Ni9 Ni11 Pd10 121.60(5) . . ?
Pd13 Ni11 Pd10 61.20(3) . . ?
Pd9 Ni11 Pd10 60.19(3) . . ?
C34 Ni12 C23 96.3(5) . . ?
C34 Ni12 C24 94.4(5) . . ?
C23 Ni12 C24 160.8(5) . . ?
C34 Ni12 Ni11 141.5(4) . . ?
C23 Ni12 Ni11 49.6(3) . . ?
C24 Ni12 Ni11 114.2(3) . . ?
C34 Ni12 Ni13 140.4(4) . . ?
C23 Ni12 Ni13 113.6(3) . . ?
C24 Ni12 Ni13 50.2(3) . . ?
Ni11 Ni12 Ni13 64.32(5) . . ?
C34 Ni12 Pd11 120.6(4) . . ?
C23 Ni12 Pd11 122.7(4) . . ?
C24 Ni12 Pd11 63.6(3) . . ?
Ni11 Ni12 Pd11 95.81(5) . . ?
Ni13 Ni12 Pd11 64.29(4) . . ?
C34 Ni12 Pd10 121.7(4) . . ?
C23 Ni12 Pd10 62.5(4) . . ?
C24 Ni12 Pd10 123.6(3) . . ?
Ni11 Ni12 Pd10 63.55(4) . . ?
Ni13 Ni12 Pd10 95.70(5) . . ?
Pd11 Ni12 Pd10 60.95(4) . . ?
C34 Ni12 Ni7 82.3(4) . . ?
C23 Ni12 Ni7 97.6(3) . . ?
C24 Ni12 Ni7 99.6(3) . . ?
Ni11 Ni12 Ni7 115.41(6) . . ?
Ni13 Ni12 Ni7 116.60(6) . . ?
Pd11 Ni12 Ni7 52.44(4) . . ?
Pd10 Ni12 Ni7 51.91(4) . . ?
C25 Ni13 C24 85.5(4) . . ?
C25 Ni13 C7 107.9(5) . . ?
C24 Ni13 C7 116.1(4) . . ?
C25 Ni13 Ni12 133.2(3) . . ?
C24 Ni13 Ni12 49.5(3) . . ?
C7 Ni13 Ni12 85.8(3) . . ?
C25 Ni13 Ni8 48.4(3) . . ?
C24 Ni13 Ni8 133.6(3) . . ?
C7 Ni13 Ni8 87.7(3) . . ?
Ni12 Ni13 Ni8 173.39(7) . . ?
C25 Ni13 Ni9 104.3(3) . . ?
C24 Ni13 Ni9 165.4(3) . . ?
C7 Ni13 Ni9 50.9(3) . . ?
Ni12 Ni13 Ni9 117.93(6) . . ?
Ni8 Ni13 Ni9 58.04(4) . . ?
C25 Ni13 Ni11 156.8(4) . . ?
C24 Ni13 Ni11 106.9(3) . . ?
C7 Ni13 Ni11 49.1(3) . . ?
Ni12 Ni13 Ni11 57.72(5) . . ?
Ni8 Ni13 Ni11 118.16(6) . . ?
Ni9 Ni13 Ni11 60.25(4) . . ?
C25 Ni13 Pd13 129.3(4) . . ?
C24 Ni13 Pd13 121.1(3) . . ?
C7 Ni13 Pd13 97.8(3) . . ?
Ni12 Ni13 Pd13 90.58(5) . . ?
Ni8 Ni13 Pd13 91.44(5) . . ?
Ni9 Ni13 Pd13 60.79(4) . . ?
Ni11 Ni13 Pd13 61.12(4) . . ?
C25 Ni13 Pd12 71.7(4) . . ?
C24 Ni13 Pd12 100.9(3) . . ?
C7 Ni13 Pd12 143.0(3) . . ?
Ni12 Ni13 Pd12 122.38(6) . . ?
Ni8 Ni13 Pd12 64.01(5) . . ?
Ni9 Ni13 Pd12 92.61(5) . . ?
Ni11 Ni13 Pd12 123.03(5) . . ?
Pd13 Ni13 Pd12 61.91(3) . . ?
C25 Ni13 Pd11 112.6(4) . . ?
C24 Ni13 Pd11 61.9(3) . . ?
C7 Ni13 Pd11 138.8(3) . . ?
Ni12 Ni13 Pd11 61.57(4) . . ?
Ni8 Ni13 Pd11 124.77(6) . . ?
Ni9 Ni13 Pd11 121.76(5) . . ?
Ni11 Ni13 Pd11 90.60(5) . . ?
Pd13 Ni13 Pd11 60.99(3) . . ?
Pd12 Ni13 Pd11 60.81(3) . . ?
O1 C1 Ni3 140.4(8) . . ?
O1 C1 Ni2 138.0(8) . . ?
Ni3 C1 Ni2 80.3(4) . . ?
O1 C1 Pd2 117.8(8) . . ?
Ni3 C1 Pd2 74.9(4) . . ?
Ni2 C1 Pd2 75.1(4) . . ?
O2 C2 Ni3 139.9(9) . . ?
O2 C2 Ni4 138.8(8) . . ?
Ni3 C2 Ni4 78.7(4) . . ?
O2 C2 Pd4 119.6(8) . . ?
Ni3 C2 Pd4 76.6(3) . . ?
Ni4 C2 Pd4 75.5(3) . . ?
O3 C3 Ni2 141.4(9) . . ?
O3 C3 Ni4 138.4(9) . . ?
Ni2 C3 Ni4 77.4(4) . . ?
O3 C3 Pd6 121.3(8) . . ?
Ni2 C3 Pd6 75.2(4) . . ?
Ni4 C3 Pd6 73.8(3) . . ?
O4 C4 Pd2 134.6(8) . . ?
O4 C4 Pd8 130.0(8) . . ?
Pd2 C4 Pd8 81.7(3) . . ?
O4 C4 Pd7 131.9(7) . . ?
Pd2 C4 Pd7 79.0(3) . . ?
Pd8 C4 Pd7 78.6(3) . . ?
O5 C5 Pd4 133.6(9) . . ?
O5 C5 Pd9 130.8(8) . . ?
Pd4 C5 Pd9 82.5(3) . . ?
O5 C5 Pd10 129.7(8) . . ?
Pd4 C5 Pd10 81.3(3) . . ?
Pd9 C5 Pd10 79.2(3) . . ?
O6 C6 Pd6 134.6(8) . . ?
O6 C6 Pd11 131.0(8) . . ?
Pd6 C6 Pd11 81.9(4) . . ?
O6 C6 Pd12 129.6(8) . . ?
Pd6 C6 Pd12 80.7(4) . . ?
Pd11 C6 Pd12 78.4(3) . . ?
O7 C7 Ni13 134.5(8) . . ?
O7 C7 Ni11 130.4(9) . . ?
Ni13 C7 Ni11 83.9(4) . . ?
O7 C7 Ni9 126.0(8) . . ?
Ni13 C7 Ni9 82.3(4) . . ?
Ni11 C7 Ni9 81.1(4) . . ?
O8 C8 Ni2 146.5(10) . . ?
O8 C8 Pd1 131.6(9) . . ?
Ni2 C8 Pd1 81.9(4) . . ?
O9 C9 Ni3 144.4(9) . . ?
O9 C9 Pd3 132.9(8) . . ?
Ni3 C9 Pd3 82.6(4) . . ?
O10 C10 Ni4 144.2(9) . . ?
O10 C10 Pd5 132.3(8) . . ?
Ni4 C10 Pd5 83.5(4) . . ?
O11 C11 Pd1 141.1(10) . . ?
O11 C11 Ni5 137.5(10) . . ?
Pd1 C11 Ni5 81.3(4) . . ?
O12 C12 Pd3 141.6(8) . . ?
O12 C12 Ni6 135.8(8) . . ?
Pd3 C12 Ni6 81.8(4) . . ?
O13 C13 Pd5 141.6(9) . . ?
O13 C13 Ni7 136.9(9) . . ?
Pd5 C13 Ni7 81.4(4) . . ?
O14 C14 Ni5 139.2(9) . . ?
O14 C14 Pd7 134.7(8) . . ?
Ni5 C14 Pd7 86.1(4) . . ?
O15 C15 Ni6 142.0(9) . . ?
O15 C15 Pd8 133.9(10) . . ?
Ni6 C15 Pd8 84.0(5) . . ?
O16 C16 Ni6 139.8(8) . . ?
O16 C16 Pd9 133.6(8) . . ?
Ni6 C16 Pd9 86.6(4) . . ?
O17 C17 Ni7 140.5(9) . . ?
O17 C17 Pd10 133.4(9) . . ?
Ni7 C17 Pd10 86.0(5) . . ?
O18 C18 Ni7 140.6(10) . . ?
O18 C18 Pd11 133.4(10) . . ?
Ni7 C18 Pd11 86.0(4) . . ?
O19 C19 Pd12 133.4(8) . . ?
O19 C19 Ni5 141.1(8) . . ?
Pd12 C19 Ni5 85.4(4) . . ?
O20 C20 Ni9 141.2(9) . . ?
O20 C20 Ni8 137.1(9) . . ?
Ni9 C20 Ni8 80.9(5) . . ?
O20 C20 Pd7 115.1(9) . . ?
Ni9 C20 Pd7 76.4(4) . . ?
Ni8 C20 Pd7 75.0(4) . . ?
O21 C21 Ni9 142.8(11) . . ?
O21 C21 Ni10 134.3(11) . . ?
Ni9 C21 Ni10 82.3(5) . . ?
O22 C22 Ni10 138.3(9) . . ?
O22 C22 Ni11 138.0(9) . . ?
Ni10 C22 Ni11 83.5(4) . . ?
O23 C23 Ni12 138.6(10) . . ?
O23 C23 Ni11 140.0(10) . . ?
Ni12 C23 Ni11 80.9(4) . . ?
O23 C23 Pd10 114.1(9) . . ?
Ni12 C23 Pd10 75.3(3) . . ?
Ni11 C23 Pd10 75.7(4) . . ?
O24 C24 Ni12 137.2(9) . . ?
O24 C24 Ni13 141.5(9) . . ?
Ni12 C24 Ni13 80.3(4) . . ?
O24 C24 Pd11 117.6(8) . . ?
Ni12 C24 Pd11 73.5(3) . . ?
Ni13 C24 Pd11 75.4(3) . . ?
O25 C25 Ni8 139.0(8) . . ?
O25 C25 Ni13 139.0(8) . . ?
Ni8 C25 Ni13 81.8(4) . . ?
O26 C26 Ni1 173.6(13) . . ?
O27 C27 Ni1 174.1(11) . . ?
O28 C28 Ni1 178.5(12) . . ?
O29 C29 Ni5 178.9(11) . . ?
O30 C30 Ni6 178.5(9) . . ?
O31 C31 Ni7 175.1(13) . . ?
O32 C32 Ni8 172.4(10) . . ?
O33 C33 Ni10 176.6(10) . . ?
O34 C34 Ni12 175.3(11) . . ?
C131 P1 C111 109.8(4) . . ?
C131 P1 C121 107.8(5) . . ?
C111 P1 C121 110.7(5) . . ?
C131 P1 C141 110.4(4) . . ?
C111 P1 C141 107.5(5) . . ?
C121 P1 C141 110.7(5) . . ?
C116 C111 C112 120.1(10) . . ?
C116 C111 P1 121.9(8) . . ?
C112 C111 P1 117.5(8) . . ?
C113 C112 C111 118.8(11) . . ?
C114 C113 C112 121.9(12) . . ?
C113 C114 C115 119.7(12) . . ?
C114 C115 C116 120.2(12) . . ?
C111 C116 C115 119.2(11) . . ?
C126 C121 C122 118.8(9) . . ?
C126 C121 P1 118.4(7) . . ?
C122 C121 P1 122.8(8) . . ?
C123 C122 C121 118.7(10) . . ?
C124 C123 C122 121.7(10) . . ?
C123 C124 C125 120.6(11) . . ?
C126 C125 C124 118.5(11) . . ?
C125 C126 C121 121.8(10) . . ?
C136 C131 C132 118.5(10) . . ?
C136 C131 P1 119.9(8) . . ?
C132 C131 P1 121.6(8) . . ?
C133 C132 C131 118.3(11) . . ?
C134 C133 C132 122.8(11) . . ?
C135 C134 C133 122.2(11) . . ?
C134 C135 C136 118.2(11) . . ?
C131 C136 C135 119.9(11) . . ?
C146 C141 C142 120.1(10) . . ?
C146 C141 P1 120.7(8) . . ?
C142 C141 P1 119.2(8) . . ?
C141 C142 C143 119.4(11) . . ?
C144 C143 C142 120.8(12) . . ?
C143 C144 C145 119.9(11) . . ?
C146 C145 C144 118.4(10) . . ?
C141 C146 C145 121.3(10) . . ?
C241 P2 C231 108.7(5) . . ?
C241 P2 C221 110.7(5) . . ?
C231 P2 C221 109.2(5) . . ?
C241 P2 C211 106.8(5) . . ?
C231 P2 C211 111.7(5) . . ?
C221 P2 C211 109.7(5) . . ?
C216 C211 C212 119.0(12) . . ?
C216 C211 P2 121.2(10) . . ?
C212 C211 P2 119.6(8) . . ?
C213 C212 C211 121.6(11) . . ?
C212 C213 C214 119.7(12) . . ?
C215 C214 C213 117.6(13) . . ?
C214 C215 C216 122.9(13) . . ?
C211 C216 C215 119.2(13) . . ?
C226 C221 C222 119.1(10) . . ?
C226 C221 P2 121.3(8) . . ?
C222 C221 P2 119.2(8) . . ?
C223 C222 C221 119.3(11) . . ?
C224 C223 C222 120.9(11) . . ?
C225 C224 C223 121.1(11) . . ?
C224 C225 C226 119.6(11) . . ?
C221 C226 C225 119.7(11) . . ?
C232 C231 C236 120.1(10) . . ?
C232 C231 P2 120.2(8) . . ?
C236 C231 P2 119.6(8) . . ?
C231 C232 C233 120.2(11) . . ?
C234 C233 C232 118.7(12) . . ?
C235 C234 C233 121.8(11) . . ?
C234 C235 C236 123.3(10) . . ?
C235 C236 C231 115.6(10) . . ?
C246 C241 C242 118.8(9) . . ?
C246 C241 P2 120.7(8) . . ?
C242 C241 P2 120.4(8) . . ?
C243 C242 C241 118.9(10) . . ?
C244 C243 C242 122.1(11) . . ?
C243 C244 C245 119.4(10) . . ?
C244 C245 C246 120.8(10) . . ?
C245 C246 C241 119.9(10) . . ?
C321 P3 C331 113.9(5) . . ?
C321 P3 C311 109.0(5) . . ?
C331 P3 C311 109.2(6) . . ?
C321 P3 C341 107.6(5) . . ?
C331 P3 C341 107.6(6) . . ?
C311 P3 C341 109.5(5) . . ?
C312 C311 C316 118.7(11) . . ?
C312 C311 P3 120.7(9) . . ?
C316 C311 P3 120.6(9) . . ?
C313 C312 C311 119.9(12) . . ?
C312 C313 C314 120.7(13) . . ?
C315 C314 C313 119.8(13) . . ?
C316 C315 C314 120.6(13) . . ?
C315 C316 C311 120.2(12) . . ?
C326 C321 C322 115.2(10) . . ?
C326 C321 P3 123.1(9) . . ?
C322 C321 P3 121.2(9) . . ?
C323 C322 C321 123.3(12) . . ?
C322 C323 C324 117.7(12) . . ?
C325 C324 C323 122.2(11) . . ?
C324 C325 C326 118.2(11) . . ?
C321 C326 C325 122.8(11) . . ?
C336 C331 C332 116.6(14) . . ?
C336 C331 P3 122.5(11) . . ?
C332 C331 P3 120.6(11) . . ?
C333 C332 C331 122.4(15) . . ?
C332 C333 C334 116.2(16) . . ?
C335 C334 C333 122.0(16) . . ?
C334 C335 C336 118.9(15) . . ?
C331 C336 C335 123.8(15) . . ?
C342 C341 C346 121.1(11) . . ?
C342 C341 P3 118.7(9) . . ?
C346 C341 P3 120.0(9) . . ?
C341 C342 C343 118.7(13) . . ?
C344 C343 C342 120.2(13) . . ?
C343 C344 C345 120.9(12) . . ?
C344 C345 C346 121.1(13) . . ?
C345 C346 C341 117.9(11) . . ?
C441 P4 C411 114.7(5) . . ?
C441 P4 C431 107.0(5) . . ?
C411 P4 C431 112.5(5) . . ?
C441 P4 C421 109.7(6) . . ?
C411 P4 C421 105.4(6) . . ?
C431 P4 C421 107.4(5) . . ?
C416 C411 C412 119.1(11) . . ?
C416 C411 P4 123.3(9) . . ?
C412 C411 P4 117.4(8) . . ?
C411 C412 C413 119.4(11) . . ?
C414 C413 C412 119.8(11) . . ?
C413 C414 C415 121.9(11) . . ?
C414 C415 C416 118.0(11) . . ?
C415 C416 C411 121.4(11) . . ?
C422 C421 C426 119.9(14) . . ?
C422 C421 P4 117.4(12) . . ?
C426 C421 P4 122.6(11) . . ?
C421 C422 C423 124.2(19) . . ?
C424 C423 C422 113(2) . . ?
C425 C424 C423 125(2) . . ?
C424 C425 C426 115.8(19) . . ?
C421 C426 C425 121.4(17) . . ?
C432 C431 C436 121.6(11) . . ?
C432 C431 P4 121.3(9) . . ?
C436 C431 P4 116.8(8) . . ?
C431 C432 C433 116.2(12) . . ?
C434 C433 C432 123.4(13) . . ?
C435 C434 C433 119.8(13) . . ?
C434 C435 C436 123.0(14) . . ?
C435 C436 C431 115.9(12) . . ?
C442 C441 C446 120.1(10) . . ?
C442 C441 P4 118.0(9) . . ?
C446 C441 P4 121.7(8) . . ?
C443 C442 C441 119.9(11) . . ?
C442 C443 C444 120.6(12) . . ?
C443 C444 C445 120.3(11) . . ?
C446 C445 C444 121.1(11) . . ?
C445 C446 C441 117.9(10) . . ?
N1S C11S C12S 153.9(18) . . ?

loop_
_geom_bond_atom_site_label_1
_geom_bond_atom_site_label_2
_geom_bond_distance
_geom_bond_site_symmetry_2
_geom_bond_publ_flag
Pd1 C11 1.957(11) . ?
Pd1 C8 2.038(11) . ?
Pd1 Ni2 2.5638(15) . ?
Pd1 Ni5 2.5683(16) . ?
Pd1 Pd6 2.8464(11) . ?
Pd1 Pd2 2.8499(11) . ?
Pd1 Pd12 3.0344(12) . ?
Pd1 Pd7 3.0906(12) . ?
Pd2 C4 2.025(10) . ?
Pd2 C1 2.380(11) . ?
Pd2 Ni3 2.6266(14) . ?
Pd2 Ni2 2.6424(14) . ?
Pd2 Pd7 2.7081(11) . ?
Pd2 Pd8 2.7531(11) . ?
Pd2 Pd13 2.7576(11) . ?
Pd2 Pd3 2.8224(11) . ?
Pd2 Pd6 2.8307(10) . ?
Pd2 Pd4 2.8929(11) . ?
Pd3 C12 1.951(10) . ?
Pd3 C9 2.025(11) . ?
Pd3 Ni3 2.5752(14) . ?
Pd3 Ni6 2.6094(15) . ?
Pd3 Pd4 2.8350(11) . ?
Pd3 Pd8 2.9643(11) . ?
Pd3 Pd9 3.0757(12) . ?
Pd4 C5 2.014(9) . ?
Pd4 C2 2.356(10) . ?
Pd4 Ni4 2.6527(14) . ?
Pd4 Ni3 2.6653(15) . ?
Pd4 Pd9 2.7344(11) . ?
Pd4 Pd10 2.7461(11) . ?
Pd4 Pd13 2.7503(10) . ?
Pd4 Pd5 2.8424(11) . ?
Pd4 Pd6 2.8543(10) . ?
Pd5 C13 1.967(10) . ?
Pd5 C10 2.034(11) . ?
Pd5 Ni7 2.5931(16) . ?
Pd5 Ni4 2.5961(15) . ?
Pd5 Pd6 2.8484(11) . ?
Pd5 Pd11 3.0508(11) . ?
Pd5 Pd10 3.0517(11) . ?
Pd6 C6 1.996(9) . ?
Pd6 C3 2.356(11) . ?
Pd6 Ni4 2.6265(14) . ?
Pd6 Ni2 2.6373(15) . ?
Pd6 Pd12 2.7326(11) . ?
Pd6 Pd11 2.7355(11) . ?
Pd6 Pd13 2.7540(11) . ?
Pd7 C14 1.999(11) . ?
Pd7 C4 2.225(10) . ?
Pd7 C20 2.450(12) . ?
Pd7 Ni8 2.6937(15) . ?
Pd7 Ni5 2.6937(14) . ?
Pd7 Ni9 2.7331(14) . ?
Pd7 Pd13 2.7787(10) . ?
Pd7 Pd12 2.7813(10) . ?
Pd7 Pd8 2.7906(10) . ?
Pd8 C15 2.018(11) . ?
Pd8 C4 2.180(9) . ?
Pd8 Ni6 2.6677(14) . ?
Pd8 Ni9 2.7277(14) . ?
Pd8 Ni10 2.7387(15) . ?
Pd8 Pd9 2.7647(11) . ?
Pd8 Pd13 2.7674(10) . ?
Pd9 C16 1.959(10) . ?
Pd9 C5 2.133(9) . ?
Pd9 Ni6 2.6775(14) . ?
Pd9 Ni10 2.7073(15) . ?
Pd9 Ni11 2.7430(15) . ?
Pd9 Pd13 2.7508(10) . ?
Pd9 Pd10 2.7602(10) . ?
Pd10 C17 1.973(11) . ?
Pd10 C5 2.197(11) . ?
Pd10 C23 2.522(11) . ?
Pd10 Ni7 2.6768(15) . ?
Pd10 Ni12 2.7492(16) . ?
Pd10 Pd11 2.7609(10) . ?
Pd10 Ni11 2.7613(14) . ?
Pd10 Pd13 2.7854(10) . ?
Pd11 C18 1.984(11) . ?
Pd11 C6 2.172(10) . ?
Pd11 C24 2.517(10) . ?
Pd11 Ni7 2.6862(14) . ?
Pd11 Ni12 2.6939(15) . ?
Pd11 Ni13 2.7603(14) . ?
Pd11 Pd13 2.7665(10) . ?
Pd11 Pd12 2.7745(10) . ?
Pd12 C19 1.966(10) . ?
Pd12 C6 2.218(11) . ?
Pd12 Ni5 2.6695(15) . ?
Pd12 Ni13 2.7214(14) . ?
Pd12 Ni8 2.7668(16) . ?
Pd12 Pd13 2.7837(10) . ?
Pd13 Ni13 2.6901(14) . ?
Pd13 Ni9 2.6965(14) . ?
Pd13 Ni11 2.7102(14) . ?
Ni1 C28 1.760(12) . ?
Ni1 C27 1.790(12) . ?
Ni1 C26 1.804(13) . ?
Ni1 Ni2 2.6830(18) . ?
Ni1 Ni3 2.6921(18) . ?
Ni1 Ni4 2.7310(19) . ?
Ni2 C8 1.870(11) . ?
Ni2 C1 1.913(11) . ?
Ni2 C3 1.930(11) . ?
Ni2 Ni4 2.4516(18) . ?
Ni2 Ni3 2.4522(17) . ?
Ni3 C9 1.871(10) . ?
Ni3 C1 1.889(11) . ?
Ni3 C2 1.908(10) . ?
Ni3 Ni4 2.4431(17) . ?
Ni4 C10 1.862(10) . ?
Ni4 C2 1.947(10) . ?
Ni4 C3 1.989(11) . ?
Ni5 C29 1.774(11) . ?
Ni5 C14 1.947(10) . ?
Ni5 C19 1.969(11) . ?
Ni5 C11 1.987(11) . ?
Ni5 Ni8 3.237(2) . ?
Ni6 C30 1.786(10) . ?
Ni6 C16 1.946(11) . ?
Ni6 C15 1.969(14) . ?
Ni6 C12 2.032(11) . ?
Ni6 Ni10 3.2126(18) . ?
Ni7 C31 1.819(12) . ?
Ni7 C17 1.952(11) . ?
Ni7 C18 1.955(12) . ?
Ni7 C13 2.007(11) . ?
Ni7 Ni12 3.2718(19) . ?
Ni8 C32 1.767(10) . ?
Ni8 C25 1.878(11) . ?
Ni8 C20 1.919(11) . ?
Ni8 Ni13 2.4855(17) . ?
Ni8 Ni9 2.4894(17) . ?
Ni9 C21 1.864(12) . ?
Ni9 C20 1.918(12) . ?
Ni9 C7 2.066(10) . ?
Ni9 Ni10 2.4819(16) . ?
Ni9 Ni13 2.6390(16) . ?
Ni9 Ni11 2.6489(16) . ?
Ni10 C33 1.778(11) . ?
Ni10 C22 1.849(10) . ?
Ni10 C21 1.909(12) . ?
Ni10 Ni11 2.4960(17) . ?
Ni11 C22 1.899(11) . ?
Ni11 C23 1.909(11) . ?
Ni11 C7 2.006(11) . ?
Ni11 Ni12 2.4758(17) . ?
Ni11 Ni13 2.6392(16) . ?
Ni12 C34 1.771(12) . ?
Ni12 C23 1.907(11) . ?
Ni12 C24 1.914(11) . ?
Ni12 Ni13 2.4826(17) . ?
Ni13 C25 1.919(10) . ?
Ni13 C24 1.935(10) . ?
Ni13 C7 1.943(10) . ?
C1 O1 1.225(12) . ?
C2 O2 1.186(12) . ?
C3 O3 1.150(12) . ?
C4 O4 1.148(11) . ?
C5 O5 1.190(11) . ?
C6 O6 1.156(12) . ?
C7 O7 1.191(12) . ?
C8 O8 1.154(13) . ?
C9 O9 1.167(12) . ?
C10 O10 1.165(12) . ?
C11 O11 1.158(13) . ?
C12 O12 1.146(12) . ?
C13 O13 1.149(13) . ?
C14 O14 1.153(13) . ?
C15 O15 1.123(14) . ?
C16 O16 1.155(12) . ?
C17 O17 1.154(13) . ?
C18 O18 1.159(13) . ?
C19 O19 1.153(12) . ?
C20 O20 1.208(13) . ?
C21 O21 1.152(14) . ?
C22 O22 1.198(13) . ?
C23 O23 1.163(13) . ?
C24 O24 1.174(12) . ?
C25 O25 1.170(13) . ?
C26 O26 1.089(15) . ?
C27 O27 1.143(14) . ?
C28 O28 1.146(14) . ?
C29 O29 1.151(13) . ?
C30 O30 1.124(12) . ?
C31 O31 1.096(14) . ?
C32 O32 1.124(12) . ?
C33 O33 1.139(12) . ?
C34 O34 1.112(13) . ?
P1 C131 1.787(10) . ?
P1 C111 1.795(10) . ?
P1 C121 1.803(10) . ?
P1 C141 1.812(10) . ?
C111 C116 1.382(15) . ?
C111 C112 1.404(16) . ?
C112 C113 1.368(16) . ?
C113 C114 1.365(18) . ?
C114 C115 1.377(19) . ?
C115 C116 1.399(16) . ?
C121 C126 1.400(14) . ?
C121 C122 1.402(13) . ?
C122 C123 1.367(15) . ?
C123 C124 1.355(17) . ?
C124 C125 1.398(16) . ?
C125 C126 1.347(15) . ?
C131 C136 1.384(15) . ?
C131 C132 1.417(14) . ?
C132 C133 1.349(15) . ?
C133 C134 1.342(16) . ?
C134 C135 1.320(17) . ?
C135 C136 1.436(17) . ?
C141 C146 1.361(14) . ?
C141 C142 1.366(15) . ?
C142 C143 1.389(16) . ?
C143 C144 1.357(18) . ?
C144 C145 1.394(17) . ?
C145 C146 1.383(15) . ?
P2 C241 1.779(10) . ?
P2 C231 1.785(10) . ?
P2 C221 1.787(10) . ?
P2 C211 1.796(12) . ?
C211 C216 1.372(16) . ?
C211 C212 1.388(16) . ?
C212 C213 1.379(16) . ?
C213 C214 1.413(18) . ?
C214 C215 1.36(2) . ?
C215 C216 1.40(2) . ?
C221 C226 1.383(15) . ?
C221 C222 1.409(14) . ?
C222 C223 1.364(15) . ?
C223 C224 1.358(17) . ?
C224 C225 1.358(17) . ?
C225 C226 1.397(16) . ?
C231 C232 1.374(16) . ?
C231 C236 1.442(15) . ?
C232 C233 1.412(16) . ?
C233 C234 1.373(17) . ?
C234 C235 1.308(17) . ?
C235 C236 1.412(15) . ?
C241 C246 1.391(14) . ?
C241 C242 1.417(15) . ?
C242 C243 1.382(15) . ?
C243 C244 1.351(17) . ?
C244 C245 1.384(17) . ?
C245 C246 1.387(15) . ?
P3 C321 1.765(11) . ?
P3 C331 1.782(13) . ?
P3 C311 1.797(12) . ?
P3 C341 1.800(11) . ?
C311 C312 1.381(16) . ?
C311 C316 1.427(16) . ?
C312 C313 1.362(17) . ?
C313 C314 1.40(2) . ?
C314 C315 1.36(2) . ?
C315 C316 1.351(18) . ?
C321 C326 1.360(15) . ?
C321 C322 1.402(16) . ?
C322 C323 1.348(17) . ?
C323 C324 1.373(18) . ?
C324 C325 1.326(18) . ?
C325 C326 1.394(18) . ?
C331 C336 1.341(19) . ?
C331 C332 1.406(18) . ?
C332 C333 1.40(2) . ?
C333 C334 1.42(2) . ?
C334 C335 1.33(2) . ?
C335 C336 1.39(2) . ?
C341 C342 1.374(17) . ?
C341 C346 1.390(16) . ?
C342 C343 1.396(18) . ?
C343 C344 1.34(2) . ?
C344 C345 1.36(2) . ?
C345 C346 1.380(16) . ?
P4 C441 1.780(11) . ?
P4 C411 1.797(12) . ?
P4 C431 1.806(11) . ?
P4 C421 1.808(12) . ?
C411 C416 1.375(15) . ?
C411 C412 1.378(15) . ?
C412 C413 1.382(16) . ?
C413 C414 1.348(17) . ?
C414 C415 1.368(17) . ?
C415 C416 1.368(16) . ?
C421 C422 1.31(2) . ?
C421 C426 1.343(19) . ?
C422 C423 1.43(2) . ?
C423 C424 1.38(3) . ?
C424 C425 1.36(3) . ?
C425 C426 1.40(2) . ?
C431 C432 1.364(15) . ?
C431 C436 1.425(17) . ?
C432 C433 1.41(2) . ?
C433 C434 1.35(2) . ?
C434 C435 1.288(19) . ?
C435 C436 1.423(17) . ?
C441 C442 1.406(16) . ?
C441 C446 1.425(15) . ?
C442 C443 1.361(17) . ?
C443 C444 1.385(19) . ?
C444 C445 1.388(18) . ?
C445 C446 1.383(16) . ?
N1S C11S 1.286(6) . ?
C11S C12S 1.514(6) . ?
